data_7134007
loop_
_publ_author_name
'Dai, Yuyang'
'Wang, Yu'
'Wang, Liliang'
'Qi, Fan'
'Li, Qianli'
'Kong, Lingbing'

_publ_section_title
;
 Crystalline potassium boryl dithiolate and diselenolate
;
_journal_name_full 'Chemical Communications'
_journal_paper_doi 10.1039/D4CC05240D
_journal_year 2024
_chemical_formula_moiety 'C84 H99 B3 K6 O3 S6, C4 H8 O'
_chemical_formula_sum 'C88 H107 B3 K6 O4 S6'
_chemical_formula_weight 1688.12
_space_group_crystal_system triclinic
_space_group_IT_number 2
_space_group_name_Hall '-P 1'
_space_group_name_H-M_alt 'P -1'
_atom_sites_solution_hydrogens geom
_atom_sites_solution_primary iterative
_audit_creation_date 2024-11-13
_audit_creation_method
;
Olex2 1.5
(compiled 2024.02.16 svn.r378c4104 for OlexSys, GUI svn.r6928)
;
_audit_update_record
;
2024-11-14 deposited with the CCDC.	2024-11-25 downloaded from the CCDC.
;
_cell_angle_alpha 88.753(3)
_cell_angle_beta 70.986(3)
_cell_angle_gamma 68.924(3)
_cell_formula_units_Z 2
_cell_length_a 14.8368(5)
_cell_length_b 17.0181(6)
_cell_length_c 20.5205(7)
_cell_measurement_reflns_used 6698
_cell_measurement_temperature 173.00(10)
_cell_measurement_theta_max 70.2080
_cell_measurement_theta_min 3.3860
_cell_volume 4544.1(3)
_computing_cell_refinement 'CrysAlisPro 1.171.40.84a (Rigaku OD, 2020)'
_computing_data_collection 'CrysAlisPro 1.171.40.84a (Rigaku OD, 2020)'
_computing_data_reduction 'CrysAlisPro 1.171.40.84a (Rigaku OD, 2020)'
_computing_molecular_graphics 'Olex2 1.5 (Dolomanov et al., 2009)'
_computing_publication_material 'Olex2 1.5 (Dolomanov et al., 2009)'
_computing_structure_refinement 'SHELXL 2018/3 (Sheldrick, 2015)'
_computing_structure_solution 'olex2.solve 1.5 (Bourhis et al., 2015)'
_diffrn_ambient_environment N~2~
_diffrn_ambient_temperature 173.00(10)
_diffrn_detector 'Hybrid Pixel Array Detector'
_diffrn_detector_area_resol_mean 10.0000
_diffrn_detector_type HyPix
_diffrn_measured_fraction_theta_full 0.982
_diffrn_measured_fraction_theta_max 0.982
_diffrn_measurement_details
;
List of Runs (angles in degrees, time in seconds):

  # Type    Start    End  Width  t~exp~   \w     \q     \k     \f   Frames
#--------------------------------------------------------------------------
  1  \w     24.00  73.00   1.00    2.56    --   48.20 -95.00 -16.00   49
  2  \w     -8.00  20.00   1.00    2.56    --   48.20 -95.00 -16.00   28
  3  \w    -43.00  25.00   1.00    2.56    --  -48.20  38.00   0.00   68
  4  \w    -43.00  25.00   1.00    2.56    --  -48.20  38.00-120.00   68
  5  \w    -76.00  24.00   1.00    2.56    --  -48.20  95.00  93.00  100
  6  \w   -120.00 -73.00   1.00    2.56    --  -48.20-125.00 150.00   47
  7  \w    -55.00 -28.00   1.00   10.00    --  -86.25  95.00  93.00   27
  8  \w   -154.00 -83.00   1.00   10.00    --  -86.25 -95.00 -16.00   71
  9  \w    153.00 178.00   1.00   10.00    --  106.49  38.00 -60.00   25
 10  \w    108.00 155.00   1.00   10.00    --  106.49  95.00  93.00   47
 11  \w     94.00 177.00   1.00   10.00    --  106.49  19.00  30.00   83
 12  \w     94.00 178.00   1.00   10.00    --  106.49  19.00  60.00   84
 13  \w     93.00 141.00   1.00   10.00    --  106.49  38.00 -60.00   48
 14  \w     94.00 178.00   1.00   10.00    --  106.49  38.00-120.00   84
 15  \w     93.00 174.00   1.00   10.00    --  106.49  38.00 -30.00   81
 16  \w     46.00 105.00   1.00   10.00    --  106.49 -95.00 -16.00   59
 17  \w     39.00 106.00   1.00   10.00    --  106.49 -99.00  60.00   67
 18  \w     34.00 105.00   1.00   10.00    --  106.49 -77.00 -30.00   71
 19  \w     35.00 106.00   1.00   10.00    --  106.49 -99.00 -90.00   71
 20  \w     34.00 105.00   1.00   10.00    --  106.49 -99.00-120.00   71
 21  \w     34.00 110.00   1.00   10.00    --  106.49-125.00-120.00   76
 22  \w     34.00  66.00   1.00   10.00    --  106.49 -57.00  90.00   32
 23  \w     34.00 106.00   1.00   10.00    --  106.49 -99.00 150.00   72
 24  \w     34.00 106.00   1.00   10.00    --  106.49 -99.00  90.00   72
 25  \w     34.00  66.00   1.00   10.00    --  106.49 -57.00 150.00   32
;
_diffrn_measurement_device 'four-circle diffractometer'
_diffrn_measurement_device_type 'XtaLAB Synergy, Dualflex, HyPix'
_diffrn_measurement_method '\w scans'
_diffrn_orient_matrix_type 'CrysAlisPro convention (1999,Acta A55,543-557)'
_diffrn_orient_matrix_UB_11 0.0432562000
_diffrn_orient_matrix_UB_12 0.0011590000
_diffrn_orient_matrix_UB_13 0.0586351000
_diffrn_orient_matrix_UB_21 -0.0732141000
_diffrn_orient_matrix_UB_22 -0.0403772000
_diffrn_orient_matrix_UB_23 0.0455601000
_diffrn_orient_matrix_UB_31 0.0823356000
_diffrn_orient_matrix_UB_32 -0.0888345000
_diffrn_orient_matrix_UB_33 -0.0294318000
_diffrn_radiation_monochromator mirror
_diffrn_radiation_probe x-ray
_diffrn_radiation_type 'Cu K\a'
_diffrn_radiation_wavelength 1.54184
_diffrn_reflns_av_R_equivalents 0.0710
_diffrn_reflns_av_unetI/netI 0.0709
_diffrn_reflns_Laue_measured_fraction_full 0.982
_diffrn_reflns_Laue_measured_fraction_max 0.982
_diffrn_reflns_limit_h_max 17
_diffrn_reflns_limit_h_min -17
_diffrn_reflns_limit_k_max 16
_diffrn_reflns_limit_k_min -20
_diffrn_reflns_limit_l_max 24
_diffrn_reflns_limit_l_min -24
_diffrn_reflns_number 44043
_diffrn_reflns_point_group_measured_fraction_full 0.982
_diffrn_reflns_point_group_measured_fraction_max 0.982
_diffrn_reflns_theta_full 67.078
_diffrn_reflns_theta_max 67.078
_diffrn_reflns_theta_min 3.388
_diffrn_source 'micro-focus sealed X-ray tube'
_diffrn_source_type 'PhotonJet (Cu) X-ray Source'
_exptl_absorpt_coefficient_mu 4.205
_exptl_absorpt_correction_T_max 1.00000
_exptl_absorpt_correction_T_min 0.56637
_exptl_absorpt_correction_type multi-scan
_exptl_absorpt_process_details
;
CrysAlisPro 1.171.40.84a (Rigaku Oxford Diffraction, 2020)
Empirical absorption correction using spherical harmonics,
implemented in SCALE3 ABSPACK scaling algorithm.
;
_exptl_crystal_colour colourless
_exptl_crystal_colour_primary colourless
_exptl_crystal_density_diffrn 1.234
_exptl_crystal_description block
_exptl_crystal_F_000 1784
_exptl_crystal_size_max 0.3
_exptl_crystal_size_mid 0.2
_exptl_crystal_size_min 0.1
_refine_diff_density_max 0.725
_refine_diff_density_min -0.445
_refine_diff_density_rms 0.068
_refine_ls_extinction_method none
_refine_ls_goodness_of_fit_ref 1.105
_refine_ls_hydrogen_treatment constr
_refine_ls_matrix_type full
_refine_ls_number_parameters 1303
_refine_ls_number_reflns 15953
_refine_ls_number_restraints 1832
_refine_ls_restrained_S_all 1.068
_refine_ls_R_factor_all 0.1086
_refine_ls_R_factor_gt 0.0768
_refine_ls_shift/su_max 0.002
_refine_ls_shift/su_mean 0.000
_refine_ls_structure_factor_coef Fsqd
_refine_ls_weighting_details 'w=1/[\s^2^(Fo^2^)+(0.0574P)^2^+8.5460P] where P=(Fo^2^+2Fc^2^)/3'
_refine_ls_weighting_scheme calc
_refine_ls_wR_factor_gt 0.1619
_refine_ls_wR_factor_ref 0.1762
_reflns_Friedel_coverage 0.000
_reflns_number_gt 11863
_reflns_number_total 15953
_reflns_threshold_expression 'I > 2\s(I)'
_cod_data_source_file d4cc05240d2.cif
_cod_data_source_block klb-72
_cod_database_code 7134007
_shelx_shelxl_version_number 2018/3
_chemical_oxdiff_formula SCB
_shelx_space_group_comment
;
The symmetry employed for this shelxl refinement is uniquely defined
by the following loop, which should always be used as a source of
symmetry information in preference to the above space-group names.
They are only intended as comments.
;
_shelx_estimated_absorpt_t_max 0.678
_shelx_estimated_absorpt_t_min 0.365
_reflns_odcompleteness_completeness 98.25
_reflns_odcompleteness_iscentric 1
_reflns_odcompleteness_theta 66.97
_olex2_refinement_description
;
1. Fixed Uiso
 At 1.2 times of:
  All C(H) groups, All C(H,H) groups, All C(H,H,H,H) groups
 At 1.5 times of:
  All C(H,H,H) groups
2. Restrained distances
 O3B-C81A
 2.38 with sigma of 0.02
 C80B-C78B = C81A-C84A
 2.4 with sigma of 0.02
 O3A-C81A = O3B-C81B = O3A-C84B = O3B-C84A
 1.54 with sigma of 0.02
 C81B-C82B = C81A-C82A = C83A-C82B = C83B-C82A = C83A-C84B = C84A-C83B
 1.54 with sigma of 0.02
 O3B-C81B = O3A-C81A = O3B-C84B = O3A-C84A
 1.44 with sigma of 0.02
 C83B-O3A
 2.38 with sigma of 0.02
 O3B-C84B = O3B-C81B
 1.44 with sigma of 0.02
 C83B-C84B = C83B-C82B = C81B-C82B
 1.52 with sigma of 0.02
 C84B-C82B
 2.35 with sigma of 0.02
 O3A-C82A
 2.35 with sigma of 0.02
 C81A-C82A = C83A-C82A = C84A-C83A
 1.52 with sigma of 0.02
 C81A-C84A
 2.35 with sigma of 0.02
 C82B-O3B
 2.35 with sigma of 0.02
 C83B-C81B
 2.35 with sigma of 0.02
 O3A-C81A = O3A-C84A
 1.44 with sigma of 0.02
 C83B-O3B
 2.35 with sigma of 0.02
 C83A-C81A
 2.38 with sigma of 0.02
 O3A-C84A = O3A-C81A
 1.44 with sigma of 0.02
 C84A-C83A = C82A-C81A
 1.53 with sigma of 0.02
 C83A-C82A
 1.54 with sigma of 0.02
 O3A-C83A
 2.38 with sigma of 0.02
 C82A-O3A
 2.38 with sigma of 0.02
 C84A-C82A
 2.38 with sigma of 0.02
 C79A-C78A \\sim C79A-C80A \\sim C78A-C77A
 with sigma of 0.02
3. Uiso/Uaniso restraints and constraints
All non-hydrogen atoms have similar U: within 2A with sigma of 0.005 and sigma
for terminal atoms of 0.001 within 2A
C61 \\sim C81 \\sim C74 \\sim C60 \\sim C55 \\sim C75 \\sim C56 \\sim C62 \\sim
C80 \\sim C77 \\sim C57 \\sim C78 \\sim C79 \\sim C58 \\sim C59 \\sim C63 \\sim
C63B \\sim C63A: within 2A with sigma of 0.001 and sigma for terminal atoms of
0.002 within 2A
Uanis(C63A) \\sim Ueq, Uanis(C63B) \\sim Ueq, Uanis(C58) \\sim Ueq, Uanis(C79)
\\sim Ueq, Uanis(C57) \\sim Ueq, Uanis(C78) \\sim Ueq, Uanis(C56) \\sim Ueq,
Uanis(C77) \\sim Ueq, Uanis(C80) \\sim Ueq, Uanis(C62) \\sim Ueq, Uanis(C55)
\\sim Ueq, Uanis(C60) \\sim Ueq, Uanis(C75) \\sim Ueq, Uanis(C74) \\sim Ueq,
Uanis(C81) \\sim Ueq, Uanis(C61) \\sim Ueq, Uanis(C63) \\sim Ueq, Uanis(C59)
\\sim Ueq: with sigma of 0.01 and sigma for terminal atoms of 0.02
Uanis(C66) \\sim Ueq, Uanis(C54) \\sim Ueq, Uanis(C67) \\sim Ueq, Uanis(C53)
\\sim Ueq, Uanis(C65) \\sim Ueq, Uanis(C96) \\sim Ueq: with sigma of 0.001 and
sigma for terminal atoms of 0.002
4. Others
 Sof(O2B)=Sof(O3B)=Sof(C77B)=Sof(H77C)=Sof(H77D)=Sof(C78B)=Sof(H78C)=Sof(H78D)=
 Sof(C79B)=Sof(H79C)=Sof(H79D)=Sof(C80B)=Sof(H80C)=Sof(H80D)=Sof(C81B)=
 Sof(H81C)=Sof(H81D)=Sof(C82B)=Sof(H82C)=Sof(H82D)=Sof(C83B)=Sof(H83C)=
 Sof(H83D)=Sof(C84B)=Sof(H84C)=Sof(H84D)=1-FVAR(1)
 Sof(O2A)=Sof(O3A)=Sof(C77A)=Sof(H77A)=Sof(H77B)=Sof(C78A)=Sof(H78A)=Sof(H78B)=
 Sof(C79A)=Sof(H79A)=Sof(H79B)=Sof(C80A)=Sof(H80A)=Sof(H80B)=Sof(C81A)=
 Sof(H81A)=Sof(H81B)=Sof(C82A)=Sof(H82A)=Sof(H82B)=Sof(C83A)=Sof(H83A)=
 Sof(H83B)=Sof(C84A)=Sof(H84A)=Sof(H84B)=FVAR(1)
 Sof(C85B)=Sof(H85C)=Sof(H85D)=Sof(C86B)=Sof(H86C)=Sof(H86D)=Sof(C87B)=
 Sof(H87C)=Sof(H87D)=Sof(C88B)=Sof(H88C)=Sof(H88D)=1-FVAR(2)
 Sof(C85A)=Sof(H85A)=Sof(H85B)=Sof(C86A)=Sof(H86A)=Sof(H86B)=Sof(C87A)=
 Sof(H87A)=Sof(H87B)=Sof(C88A)=Sof(H88A)=Sof(H88B)=FVAR(2)
 Sof(C61)=Sof(H61A)=Sof(H61B)=Sof(H61C)=Sof(C62)=Sof(H62A)=Sof(H62B)=Sof(H62C)=
 Sof(C71)=Sof(H71A)=Sof(H71B)=Sof(H71C)=Sof(H73C)=Sof(H73D)=Sof(H76C)=Sof(H76D)=
 Sof(C63B)=Sof(H63D)=Sof(H63E)=Sof(H63F)=Sof(C74B)=Sof(H74C)=Sof(H74D)=
 Sof(C75B)=Sof(H75C)=Sof(H75D)=Sof(C74)=Sof(C63)=Sof(H63)=Sof(C58)=Sof(C57)=
 Sof(H57)=Sof(C56)=Sof(C55)=Sof(C88)=Sof(H88)=Sof(C90)=Sof(C89)=Sof(H89)=
 Sof(C92)=Sof(C93)=Sof(H93)=Sof(C91)=Sof(C95)=Sof(H95A)=Sof(H95B)=Sof(H95C)=
 Sof(C52)=Sof(H52A)=Sof(H52B)=Sof(H52C)=Sof(C96)=Sof(C50)=Sof(C51)=Sof(C68)=
 Sof(H68)=Sof(C67)=Sof(C54)=Sof(H54)=1-FVAR(3)
 Sof(C60)=Sof(C59)=Sof(H59)=Sof(C79)=Sof(C78)=Sof(H78)=Sof(C77)=Sof(C75)=
 Sof(C66)=Sof(H66)=Sof(C65)=Sof(C64)=Sof(C69)=Sof(C94)=Sof(H94)=Sof(C53)=
 Sof(C70)=Sof(H70A)=Sof(H70B)=Sof(H70C)=Sof(C72)=Sof(H72A)=Sof(H72B)=Sof(H72C)=
 Sof(H73A)=Sof(H73B)=Sof(H76A)=Sof(H76B)=Sof(C63A)=Sof(H63A)=Sof(H63B)=
 Sof(H63C)=Sof(C74A)=Sof(H74A)=Sof(H74B)=Sof(C75A)=Sof(H75A)=Sof(H75B)=Sof(C80)=
 Sof(H80E)=Sof(H80F)=Sof(H80G)=Sof(C81)=Sof(H81E)=Sof(H81F)=Sof(H81G)=Sof(C83)=
 Sof(H83)=Sof(C84)=Sof(H84)=Sof(C85)=Sof(H85)=Sof(C82)=Sof(C86)=Sof(C87)=
 Sof(C49)=Sof(H49A)=Sof(H49B)=Sof(H49C)=FVAR(3)
5.a Secondary CH2 refined with riding coordinates:
 C73(H73C,H73D), C73(H73A,H73B), C76(H76C,H76D), C76(H76A,H76B), C74A(H74A,
 H74B), C75A(H75A,H75B), C77A(H77A,H77B), C78A(H78A,H78B), C79A(H79A,H79B),
 C80A(H80A,H80B), C81A(H81A,H81B), C82A(H82A,H82B), C83A(H83A,H83B), C84A(H84A,
 H84B), C74B(H74C,H74D), C75B(H75C,H75D), C77B(H77C,H77D), C78B(H78C,H78D),
 C79B(H79C,H79D), C80B(H80C,H80D), C81B(H81C,H81D), C82B(H82C,H82D), C83B(H83C,
 H83D), C84B(H84C,H84D), C85A(H85A,H85B), C86A(H86A,H86B), C87A(H87A,H87B),
 C88A(H88A,H88B), C85B(H85C,H85D), C86B(H86C,H86D), C87B(H87C,H87D), C88B(H88C,
 H88D)
5.b Aromatic/amide H refined with riding coordinates:
 C3(H3), C4(H4), C5(H5), C9(H9), C11(H11), C18(H18), C20(H20), C27(H27),
 C28(H28), C29(H29), C33(H33), C35(H35), C42(H42), C44(H44), C59(H59), C78(H78),
  C66(H66), C94(H94), C63(H63), C57(H57), C83(H83), C84(H84), C85(H85),
 C88(H88), C89(H89), C93(H93), C68(H68), C54(H54)
5.c Fitted hexagon refined as free rotating group:
 C60(C59,C79,C78,C77,C75), C66(C65,C64,C69,C94,C53), C74(C63,C58,C57,C56,C55),
 C96(C50,C51,C68,C67,C54)
5.d Idealised Me refined as rotating group:
 C13(H13A,H13B,H13C), C14(H14A,H14B,H14C), C15(H15A,H15B,H15C), C22(H22A,H22B,
 H22C), C23(H23A,H23B,H23C), C24(H24A,H24B,H24C), C37(H37A,H37B,H37C), C38(H38A,
 H38B,H38C), C39(H39A,H39B,H39C), C46(H46A,H46B,H46C), C47(H47A,H47B,H47C),
 C48(H48A,H48B,H48C), C61(H61A,H61B,H61C), C62(H62A,H62B,H62C), C70(H70A,H70B,
 H70C), C71(H71A,H71B,H71C), C72(H72A,H72B,H72C), C63A(H63A,H63B,H63C),
 C63B(H63D,H63E,H63F), C80(H80E,H80F,H80G), C81(H81E,H81F,H81G), C95(H95A,H95B,
 H95C), C52(H52A,H52B,H52C), C49(H49A,H49B,H49C)
;
_olex2_submission_special_instructions 'No special instructions were received'
_oxdiff_exptl_absorpt_empirical_details
;
Empirical correction (ABSPACK) includes:
- Absorption correction using spherical harmonics
- Frame scaling
;
_oxdiff_exptl_absorpt_empirical_full_max 1.858
_oxdiff_exptl_absorpt_empirical_full_min 0.754

loop_
_space_group_symop_operation_xyz
'x, y, z'
'-x, -y, -z'

loop_
_atom_site_label
_atom_site_type_symbol
_atom_site_fract_x
_atom_site_fract_y
_atom_site_fract_z
_atom_site_U_iso_or_equiv
_atom_site_adp_type
_atom_site_occupancy
_atom_site_site_symmetry_order
_atom_site_calc_flag
_atom_site_refinement_flags_posn
_atom_site_refinement_flags_adp
_atom_site_refinement_flags_occupancy
_atom_site_disorder_assembly
_atom_site_disorder_group
K1 K 0.55806(8) 0.59242(6) 0.69301(6) 0.0392(2) Uani 1 1 d . . . . .
K2 K 0.34365(8) 0.54671(7) 0.82694(6) 0.0398(2) Uani 1 1 d . . . . .
K3 K 0.59110(8) 0.35203(7) 0.84470(6) 0.0430(3) Uani 1 1 d . . . . .
K4 K 0.62584(8) 0.33768(7) 0.63252(6) 0.0421(3) Uani 1 1 d . . . . .
K5 K 0.53284(9) 0.17280(7) 0.76885(7) 0.0492(3) Uani 1 1 d . . . . .
K6 K 0.87115(9) 0.23052(7) 0.69386(7) 0.0536(3) Uani 1 1 d . . . . .
S1 S 0.72688(9) 0.42447(7) 0.72015(6) 0.0374(3) Uani 1 1 d . U . . .
S2 S 0.54194(9) 0.55238(7) 0.84531(6) 0.0368(3) Uani 1 1 d . U . . .
S3 S 0.42096(9) 0.50623(7) 0.66346(6) 0.0365(3) Uani 1 1 d . U . . .
S4 S 0.42280(9) 0.35899(7) 0.76171(7) 0.0371(3) Uani 1 1 d . U . . .
S5 S 0.74882(10) 0.13907(8) 0.64629(8) 0.0470(3) Uani 1 1 d . U . . .
S6 S 0.72910(10) 0.15188(8) 0.80510(8) 0.0479(3) Uani 1 1 d . U . . .
O1 O 0.3548(3) 0.7023(2) 0.7752(2) 0.0587(10) Uani 1 1 d . U . . .
C1 C 0.7517(3) 0.5372(3) 0.8151(2) 0.0343(9) Uani 1 1 d . U . . .
C2 C 0.7725(4) 0.6083(3) 0.7882(3) 0.0387(9) Uani 1 1 d . U . . .
C3 C 0.8346(4) 0.6386(3) 0.8105(3) 0.0438(10) Uani 1 1 d . U . . .
H3 H 0.848541 0.686192 0.791696 0.053 Uiso 1 1 calc R U . . .
C4 C 0.8758(4) 0.6000(3) 0.8595(3) 0.0435(10) Uani 1 1 d . U . . .
H4 H 0.917403 0.621252 0.874699 0.052 Uiso 1 1 calc R U . . .
C5 C 0.8565(4) 0.5304(3) 0.8864(3) 0.0399(10) Uani 1 1 d . U . . .
H5 H 0.885160 0.503884 0.920037 0.048 Uiso 1 1 calc R U . . .
C6 C 0.7953(4) 0.4984(3) 0.8647(3) 0.0362(9) Uani 1 1 d . U . . .
C7 C 0.7773(4) 0.4223(3) 0.8947(2) 0.0365(9) Uani 1 1 d . U . . .
C8 C 0.8451(4) 0.3412(3) 0.8619(3) 0.0401(8) Uani 1 1 d . U . . .
C9 C 0.8301(4) 0.2698(3) 0.8899(3) 0.0438(10) Uani 1 1 d . U . . .
H9 H 0.876577 0.215216 0.867384 0.053 Uiso 1 1 calc R U . . .
C10 C 0.7486(4) 0.2766(3) 0.9502(3) 0.0480(9) Uani 1 1 d . U . . .
C11 C 0.6822(4) 0.3571(3) 0.9827(3) 0.0435(10) Uani 1 1 d . U . . .
H11 H 0.626242 0.362654 1.023932 0.052 Uiso 1 1 calc R U . . .
C12 C 0.6958(4) 0.4300(3) 0.9563(3) 0.0427(8) Uani 1 1 d . U . . .
C13 C 0.6245(4) 0.5154(3) 0.9957(3) 0.0446(9) Uani 1 1 d . U . . .
H13A H 0.662007 0.539019 1.015875 0.067 Uiso 1 1 calc R U . . .
H13B H 0.566951 0.509013 1.032880 0.067 Uiso 1 1 calc R U . . .
H13C H 0.598193 0.553572 0.964116 0.067 Uiso 1 1 calc R U . . .
C14 C 0.9351(4) 0.3319(3) 0.7968(3) 0.0419(8) Uani 1 1 d . U . . .
H14A H 0.909621 0.360717 0.760768 0.063 Uiso 1 1 calc R U . . .
H14B H 0.974423 0.271723 0.780474 0.063 Uiso 1 1 calc R U . . .
H14C H 0.979398 0.357394 0.806819 0.063 Uiso 1 1 calc R U . . .
C15 C 0.7350(5) 0.1977(3) 0.9793(3) 0.0505(9) Uani 1 1 d . U . . .
H15A H 0.742321 0.158628 0.941833 0.076 Uiso 1 1 calc R U . . .
H15B H 0.666540 0.213033 1.014440 0.076 Uiso 1 1 calc R U . . .
H15C H 0.787360 0.170217 1.000449 0.076 Uiso 1 1 calc R U . . .
C16 C 0.7269(4) 0.6541(3) 0.7360(3) 0.0396(9) Uani 1 1 d . U . . .
C17 C 0.7771(4) 0.6274(3) 0.6653(3) 0.0474(9) Uani 1 1 d . U . . .
C18 C 0.7321(4) 0.6716(3) 0.6179(3) 0.0482(11) Uani 1 1 d . U . . .
H18 H 0.764913 0.652547 0.569806 0.058 Uiso 1 1 calc R U . . .
C19 C 0.6410(5) 0.7421(3) 0.6396(3) 0.0515(9) Uani 1 1 d . U . . .
C20 C 0.5950(5) 0.7685(3) 0.7096(3) 0.0480(11) Uani 1 1 d . U . . .
H20 H 0.533277 0.817168 0.724984 0.058 Uiso 1 1 calc R U . . .
C21 C 0.6357(4) 0.7263(3) 0.7591(3) 0.0456(9) Uani 1 1 d . U . . .
C22 C 0.5837(4) 0.7587(3) 0.8346(3) 0.0477(9) Uani 1 1 d . U . . .
H22A H 0.521568 0.809070 0.840635 0.072 Uiso 1 1 calc R U . . .
H22B H 0.630544 0.773576 0.851687 0.072 Uiso 1 1 calc R U . . .
H22C H 0.564894 0.714749 0.860707 0.072 Uiso 1 1 calc R U . . .
C23 C 0.8776(4) 0.5538(3) 0.6395(3) 0.0495(9) Uani 1 1 d . U . . .
H23A H 0.900587 0.544112 0.588874 0.074 Uiso 1 1 calc R U . . .
H23B H 0.869080 0.503085 0.659603 0.074 Uiso 1 1 calc R U . . .
H23C H 0.928975 0.566108 0.653266 0.074 Uiso 1 1 calc R U . . .
C24 C 0.5935(5) 0.7888(4) 0.5880(3) 0.0537(10) Uani 1 1 d . U . . .
H24A H 0.646542 0.798696 0.549293 0.081 Uiso 1 1 calc R U . . .
H24B H 0.539432 0.843161 0.610808 0.081 Uiso 1 1 calc R U . . .
H24C H 0.563830 0.754537 0.570349 0.081 Uiso 1 1 calc R U . . .
C25 C 0.2859(3) 0.4140(3) 0.6797(2) 0.0342(9) Uani 1 1 d . U . . .
C26 C 0.1827(4) 0.4514(3) 0.7225(3) 0.0376(9) Uani 1 1 d . U . . .
C27 C 0.1036(4) 0.4442(3) 0.7033(3) 0.0422(10) Uani 1 1 d . U . . .
H27 H 0.034218 0.471039 0.732798 0.051 Uiso 1 1 calc R U . . .
C28 C 0.1262(4) 0.3984(3) 0.6417(3) 0.0463(11) Uani 1 1 d . U . . .
H28 H 0.072520 0.392790 0.629000 0.056 Uiso 1 1 calc R U . . .
C29 C 0.2276(4) 0.3603(3) 0.5983(3) 0.0443(11) Uani 1 1 d . U . . .
H29 H 0.242973 0.328511 0.555975 0.053 Uiso 1 1 calc R U . . .
C30 C 0.3073(4) 0.3683(3) 0.6163(3) 0.0371(9) Uani 1 1 d . U . . .
C31 C 0.4166(4) 0.3282(3) 0.5675(3) 0.0380(9) Uani 1 1 d . U . . .
C32 C 0.4795(4) 0.2476(3) 0.5758(3) 0.0456(9) Uani 1 1 d . U . . .
C33 C 0.5815(4) 0.2138(3) 0.5324(3) 0.0483(11) Uani 1 1 d . U . . .
H33 H 0.624345 0.159269 0.538399 0.058 Uiso 1 1 calc R U . . .
C34 C 0.6222(4) 0.2575(4) 0.4804(3) 0.0551(10) Uani 1 1 d . U . . .
C35 C 0.5579(4) 0.3355(3) 0.4714(3) 0.0440(11) Uani 1 1 d . U . . .
H35 H 0.584228 0.365487 0.435278 0.053 Uiso 1 1 calc R U . . .
C36 C 0.4557(4) 0.3714(3) 0.5138(3) 0.0412(8) Uani 1 1 d . U . . .
C37 C 0.3877(4) 0.4570(3) 0.5017(3) 0.0426(9) Uani 1 1 d . U . . .
H37A H 0.335429 0.450220 0.485497 0.064 Uiso 1 1 calc R U . . .
H37B H 0.429595 0.481560 0.466716 0.064 Uiso 1 1 calc R U . . .
H37C H 0.354051 0.494631 0.545228 0.064 Uiso 1 1 calc R U . . .
C38 C 0.7337(4) 0.2186(4) 0.4345(3) 0.0583(11) Uani 1 1 d . U . . .
H38A H 0.754001 0.261840 0.408142 0.088 Uiso 1 1 calc R U . . .
H38B H 0.742733 0.172445 0.402259 0.088 Uiso 1 1 calc R U . . .
H38C H 0.776705 0.196191 0.463211 0.088 Uiso 1 1 calc R U . . .
C39 C 0.4376(4) 0.1983(3) 0.6313(3) 0.0484(9) Uani 1 1 d . U . . .
H39A H 0.401707 0.234423 0.675570 0.073 Uiso 1 1 calc R U . . .
H39B H 0.494302 0.148824 0.635571 0.073 Uiso 1 1 calc R U . . .
H39C H 0.389546 0.179616 0.618875 0.073 Uiso 1 1 calc R U . . .
C40 C 0.1538(3) 0.5044(3) 0.7895(3) 0.0384(9) Uani 1 1 d . U . . .
C41 C 0.1415(4) 0.4684(3) 0.8523(3) 0.0448(9) Uani 1 1 d . U . . .
C42 C 0.1153(4) 0.5189(4) 0.9130(3) 0.0503(11) Uani 1 1 d . U . . .
H42 H 0.109080 0.493826 0.955272 0.060 Uiso 1 1 calc R U . . .
C43 C 0.0981(4) 0.6043(4) 0.9141(3) 0.0546(10) Uani 1 1 d . U . . .
C44 C 0.1076(4) 0.6394(3) 0.8517(3) 0.0454(11) Uani 1 1 d . U . . .
H44 H 0.095284 0.698208 0.851484 0.054 Uiso 1 1 calc R U . . .
C45 C 0.1348(4) 0.5911(3) 0.7891(3) 0.0435(9) Uani 1 1 d . U . . .
C46 C 0.1422(4) 0.6308(3) 0.7221(3) 0.0451(9) Uani 1 1 d . U . . .
H46A H 0.124159 0.691854 0.731174 0.068 Uiso 1 1 calc R U . . .
H46B H 0.094746 0.621243 0.702333 0.068 Uiso 1 1 calc R U . . .
H46C H 0.212622 0.605244 0.689370 0.068 Uiso 1 1 calc R U . . .
C47 C 0.1555(4) 0.3761(3) 0.8538(3) 0.0465(9) Uani 1 1 d . U . . .
H47A H 0.103918 0.366439 0.838532 0.070 Uiso 1 1 calc R U . . .
H47B H 0.147334 0.360875 0.901083 0.070 Uiso 1 1 calc R U . . .
H47C H 0.224422 0.341212 0.822614 0.070 Uiso 1 1 calc R U . . .
C48 C 0.0690(4) 0.6577(4) 0.9812(3) 0.0569(10) Uani 1 1 d . U . . .
H48A H 0.114863 0.628198 1.006580 0.085 Uiso 1 1 calc R U . . .
H48B H -0.002140 0.667150 1.009591 0.085 Uiso 1 1 calc R U . . .
H48C H 0.075420 0.712337 0.970864 0.085 Uiso 1 1 calc R U . . .
C60 C 0.6148(8) -0.0239(8) 0.6986(5) 0.0509(8) Uani 0.416(9) 1 d G U P A 1
C59 C 0.5087(8) 0.0020(8) 0.7175(5) 0.0510(8) Uani 0.416(9) 1 d G U P A 1
H59 H 0.478001 0.007700 0.682720 0.061 Uiso 0.416(9) 1 calc R U P A 1
C79 C 0.4477(7) 0.0196(7) 0.7871(6) 0.0514(9) Uani 0.416(9) 1 d G U P A 1
C78 C 0.4927(8) 0.0113(7) 0.8379(5) 0.0514(9) Uani 0.416(9) 1 d G U P A 1
H78 H 0.450912 0.023328 0.885486 0.062 Uiso 0.416(9) 1 calc R U P A 1
C77 C 0.5987(8) -0.0146(8) 0.8191(5) 0.0513(8) Uani 0.416(9) 1 d G U P A 1
C75 C 0.6598(7) -0.0322(9) 0.7495(6) 0.0508(9) Uani 0.416(9) 1 d G U P A 1
C61 C 0.6990(9) -0.0423(7) 0.6001(6) 0.0511(9) Uani 0.584(9) 1 d . U P A 2
H61A H 0.657796 -0.034100 0.569906 0.077 Uiso 0.584(9) 1 calc R U P A 2
H61B H 0.748973 -0.100686 0.591055 0.077 Uiso 0.584(9) 1 calc R U P A 2
H61C H 0.735426 -0.003054 0.590866 0.077 Uiso 0.584(9) 1 calc R U P A 2
C62 C 0.6497(9) -0.0406(7) 0.8548(6) 0.0517(9) Uani 0.584(9) 1 d . U P A 2
H62A H 0.680351 0.001088 0.857238 0.078 Uiso 0.584(9) 1 calc R U P A 2
H62B H 0.702864 -0.097654 0.844645 0.078 Uiso 0.584(9) 1 calc R U P A 2
H62C H 0.596089 -0.036370 0.899337 0.078 Uiso 0.584(9) 1 calc R U P A 2
C66 C 1.1065(10) 0.0853(8) 0.6323(5) 0.0503(14) Uani 0.416(9) 1 d G U P A 1
H66 H 1.138192 0.100473 0.588301 0.060 Uiso 0.416(9) 1 calc R U P A 1
C65 C 1.0474(11) 0.0364(9) 0.6379(6) 0.0504(10) Uani 0.416(9) 1 d G U P A 1
C64 C 1.0011(13) 0.0142(11) 0.7022(7) 0.0476(15) Uani 0.416(9) 1 d G U P A 1
C69 C 1.0140(14) 0.0409(12) 0.7610(6) 0.0484(11) Uani 0.416(9) 1 d G U P A 1
C94 C 1.0731(12) 0.0898(10) 0.7554(5) 0.0510(17) Uani 0.416(9) 1 d G U P A 1
H94 H 1.081893 0.108032 0.795513 0.061 Uiso 0.416(9) 1 calc R U P A 1
C53 C 1.1194(10) 0.1120(8) 0.6910(6) 0.0523(11) Uani 0.416(9) 1 d G U P A 1
C70 C 0.9744(15) 0.0301(10) 0.8289(10) 0.0486(11) Uani 0.416(9) 1 d . U P A 1
H70A H 0.899956 0.045623 0.842028 0.073 Uiso 0.416(9) 1 calc R U P A 1
H70B H 0.988403 0.066157 0.857822 0.073 Uiso 0.416(9) 1 calc R U P A 1
H70C H 1.006233 -0.029377 0.835869 0.073 Uiso 0.416(9) 1 calc R U P A 1
C71 C 1.0288(9) -0.0090(7) 0.5695(6) 0.0509(11) Uani 0.584(9) 1 d . U P A 2
H71A H 0.959535 0.023532 0.568957 0.076 Uiso 0.584(9) 1 calc R U P A 2
H71B H 1.035963 -0.067790 0.576476 0.076 Uiso 0.584(9) 1 calc R U P A 2
H71C H 1.079626 -0.007645 0.525178 0.076 Uiso 0.584(9) 1 calc R U P A 2
C72 C 1.1845(12) 0.1667(9) 0.6879(9) 0.0527(11) Uani 0.416(9) 1 d . U P A 1
H72A H 1.162633 0.215604 0.662779 0.079 Uiso 0.416(9) 1 calc R U P A 1
H72B H 1.257288 0.132590 0.663884 0.079 Uiso 0.416(9) 1 calc R U P A 1
H72C H 1.174788 0.186444 0.735129 0.079 Uiso 0.416(9) 1 calc R U P A 1
C73 C 0.3197(6) 0.7553(4) 0.8386(4) 0.0690(15) Uani 1 1 d . U . . .
H73C H 0.263628 0.743065 0.873581 0.083 Uiso 0.584(9) 1 calc R U P A 2
H73D H 0.376670 0.744037 0.856874 0.083 Uiso 0.584(9) 1 calc R U P A 2
H73A H 0.378087 0.762026 0.847855 0.083 Uiso 0.416(9) 1 calc R U P A 1
H73B H 0.283295 0.731005 0.878051 0.083 Uiso 0.416(9) 1 calc R U P A 1
C76 C 0.3142(5) 0.7516(4) 0.7269(4) 0.0661(14) Uani 1 1 d . U . . .
H76C H 0.264911 0.731098 0.717011 0.079 Uiso 0.584(9) 1 calc R U P A 2
H76D H 0.370425 0.746310 0.682823 0.079 Uiso 0.584(9) 1 calc R U P A 2
H76A H 0.293532 0.718127 0.699698 0.079 Uiso 0.416(9) 1 calc R U P A 1
H76B H 0.365652 0.771292 0.694576 0.079 Uiso 0.416(9) 1 calc R U P A 1
B1 B 0.6758(4) 0.5044(3) 0.7937(3) 0.0338(10) Uani 1 1 d . U . . .
B2 B 0.3754(4) 0.4253(3) 0.7007(3) 0.0356(10) Uani 1 1 d . U . . .
B3 B 0.7717(5) 0.0924(4) 0.7215(4) 0.0444(11) Uani 1 1 d . U . . .
O2A O 0.457(3) 0.258(2) 0.9068(18) 0.074(2) Uani 0.355(8) 1 d . U P A 1
O3A O 0.8306(15) 0.3069(13) 0.5368(12) 0.116(3) Uani 0.355(8) 1 d D U P A 1
C63A C 0.3304(12) 0.0528(9) 0.8105(9) 0.0519(9) Uani 0.416(9) 1 d . U P A 1
H63A H 0.302234 0.053762 0.860908 0.078 Uiso 0.416(9) 1 calc R U P A 1
H63B H 0.309258 0.015688 0.788000 0.078 Uiso 0.416(9) 1 calc R U P A 1
H63C H 0.304624 0.110312 0.797488 0.078 Uiso 0.416(9) 1 calc R U P A 1
C74A C 0.2443(16) 0.8432(14) 0.8272(13) 0.074(2) Uani 0.416(9) 1 d . U P A 1
H74A H 0.180709 0.865570 0.868160 0.089 Uiso 0.416(9) 1 calc R U P A 1
H74B H 0.277510 0.885271 0.818217 0.089 Uiso 0.416(9) 1 calc R U P A 1
C75A C 0.2233(15) 0.8246(11) 0.7703(11) 0.070(2) Uani 0.416(9) 1 d . U P A 1
H75A H 0.210592 0.874171 0.743632 0.084 Uiso 0.416(9) 1 calc R U P A 1
H75B H 0.161454 0.809815 0.784989 0.084 Uiso 0.416(9) 1 calc R U P A 1
C77A C 0.5102(17) 0.2150(18) 0.9569(14) 0.074(2) Uani 0.355(8) 1 d D U P A 1
H77A H 0.580576 0.173616 0.932886 0.089 Uiso 0.355(8) 1 calc R U P A 1
H77B H 0.511732 0.255868 0.989721 0.089 Uiso 0.355(8) 1 calc R U P A 1
C78A C 0.4380(13) 0.1738(15) 0.9904(13) 0.076(2) Uani 0.355(8) 1 d D U P A 1
H78A H 0.446825 0.153684 1.034358 0.092 Uiso 0.355(8) 1 calc R U P A 1
H78B H 0.448508 0.124996 0.959562 0.092 Uiso 0.355(8) 1 calc R U P A 1
C79A C 0.3352(15) 0.2402(14) 1.0035(12) 0.077(2) Uani 0.355(8) 1 d D U P A 1
H79A H 0.282180 0.215436 1.010142 0.093 Uiso 0.355(8) 1 calc R U P A 1
H79B H 0.315256 0.280510 1.044379 0.093 Uiso 0.355(8) 1 calc R U P A 1
C80A C 0.352(2) 0.2803(18) 0.9396(15) 0.076(2) Uani 0.355(8) 1 d D U P A 1
H80A H 0.322723 0.260871 0.908935 0.091 Uiso 0.355(8) 1 calc R U P A 1
H80B H 0.317247 0.342557 0.950104 0.091 Uiso 0.355(8) 1 calc R U P A 1
C81A C 0.8563(19) 0.3828(11) 0.5373(18) 0.116(3) Uani 0.355(8) 1 d D U P A 1
H81A H 0.810595 0.422035 0.579798 0.140 Uiso 0.355(8) 1 calc R U P A 1
H81B H 0.849882 0.413117 0.496307 0.140 Uiso 0.355(8) 1 calc R U P A 1
C82A C 0.9676(18) 0.3486(13) 0.5353(16) 0.115(3) Uani 0.355(8) 1 d D U P A 1
H82A H 1.015486 0.348692 0.488624 0.138 Uiso 0.355(8) 1 calc R U P A 1
H82B H 0.977131 0.382063 0.569675 0.138 Uiso 0.355(8) 1 calc R U P A 1
C83A C 0.9831(19) 0.2589(12) 0.5539(15) 0.114(3) Uani 0.355(8) 1 d D U P A 1
H83A H 0.951027 0.257834 0.604316 0.137 Uiso 0.355(8) 1 calc R U P A 1
H83B H 1.056777 0.221992 0.538791 0.137 Uiso 0.355(8) 1 calc R U P A 1
C84A C 0.927(2) 0.2339(13) 0.512(2) 0.115(3) Uani 0.355(8) 1 d D U P A 1
H84A H 0.961815 0.230217 0.461370 0.138 Uiso 0.355(8) 1 calc R U P A 1
H84B H 0.917339 0.180126 0.524149 0.138 Uiso 0.355(8) 1 calc R U P A 1
O2B O 0.4550(17) 0.2721(11) 0.9163(9) 0.072(2) Uani 0.645(8) 1 d . U P A 2
O3B O 0.8537(9) 0.2950(7) 0.5606(6) 0.113(2) Uani 0.645(8) 1 d D U P A 2
C63B C 0.3411(8) 0.0433(6) 0.7760(7) 0.0521(9) Uani 0.584(9) 1 d . U P A 2
H63D H 0.310217 0.104571 0.789701 0.078 Uiso 0.584(9) 1 calc R U P A 2
H63E H 0.311074 0.014315 0.813804 0.078 Uiso 0.584(9) 1 calc R U P A 2
H63F H 0.327556 0.030943 0.734461 0.078 Uiso 0.584(9) 1 calc R U P A 2
C74B C 0.2840(11) 0.8404(9) 0.8257(9) 0.073(2) Uani 0.584(9) 1 d . U P A 2
H74C H 0.336506 0.865058 0.821359 0.087 Uiso 0.584(9) 1 calc R U P A 2
H74D H 0.220452 0.873972 0.863946 0.087 Uiso 0.584(9) 1 calc R U P A 2
C75B C 0.2624(12) 0.8401(8) 0.7571(8) 0.079(2) Uani 0.584(9) 1 d . U P A 2
H75C H 0.187606 0.859711 0.765807 0.094 Uiso 0.584(9) 1 calc R U P A 2
H75D H 0.290664 0.877106 0.725893 0.094 Uiso 0.584(9) 1 calc R U P A 2
C77B C 0.4759(9) 0.2119(10) 0.9641(8) 0.075(2) Uani 0.645(8) 1 d . U P A 2
H77C H 0.481200 0.239096 1.004081 0.090 Uiso 0.645(8) 1 calc R U P A 2
H77D H 0.542193 0.164676 0.941217 0.090 Uiso 0.645(8) 1 calc R U P A 2
C78B C 0.3902(10) 0.1779(8) 0.9890(7) 0.078(2) Uani 0.645(8) 1 d D U P A 2
H78C H 0.415286 0.117039 0.972696 0.093 Uiso 0.645(8) 1 calc R U P A 2
H78D H 0.359707 0.185867 1.040197 0.093 Uiso 0.645(8) 1 calc R U P A 2
C79B C 0.3135(9) 0.2311(8) 0.9564(7) 0.078(2) Uani 0.645(8) 1 d . U P A 2
H79C H 0.316891 0.198133 0.915856 0.093 Uiso 0.645(8) 1 calc R U P A 2
H79D H 0.242743 0.250033 0.990307 0.093 Uiso 0.645(8) 1 calc R U P A 2
C80B C 0.3425(13) 0.3045(9) 0.9347(9) 0.0746(19) Uani 0.645(8) 1 d D U P A 2
H80C H 0.322332 0.325938 0.894261 0.090 Uiso 0.645(8) 1 calc R U P A 2
H80D H 0.308937 0.350977 0.973027 0.090 Uiso 0.645(8) 1 calc R U P A 2
C81B C 0.8627(11) 0.3681(8) 0.5214(9) 0.118(3) Uani 0.645(8) 1 d D U P A 2
H81C H 0.830209 0.421389 0.552845 0.141 Uiso 0.645(8) 1 calc R U P A 2
H81D H 0.830116 0.374578 0.485449 0.141 Uiso 0.645(8) 1 calc R U P A 2
C82B C 0.9759(11) 0.3458(8) 0.4891(9) 0.118(3) Uani 0.645(8) 1 d D U P A 2
H82C H 0.999032 0.380756 0.513021 0.141 Uiso 0.645(8) 1 calc R U P A 2
H82D H 0.994299 0.355159 0.439504 0.141 Uiso 0.645(8) 1 calc R U P A 2
C83B C 1.0244(10) 0.2537(8) 0.4973(9) 0.116(3) Uani 0.645(8) 1 d D U P A 2
H83C H 1.081017 0.222495 0.454385 0.139 Uiso 0.645(8) 1 calc R U P A 2
H83D H 1.050562 0.246086 0.536542 0.139 Uiso 0.645(8) 1 calc R U P A 2
C84B C 0.9359(13) 0.2268(9) 0.5112(12) 0.115(2) Uani 0.645(8) 1 d D U P A 2
H84C H 0.920388 0.221641 0.468485 0.138 Uiso 0.645(8) 1 calc R U P A 2
H84D H 0.948821 0.172104 0.531344 0.138 Uiso 0.645(8) 1 calc R U P A 2
O4 O 0.9919(5) -0.1498(4) 0.9180(3) 0.1072(16) Uani 1 1 d . U . . .
C85A C 0.894(4) -0.146(3) 0.910(2) 0.108(3) Uani 0.40(3) 1 d . U P B 1
H85A H 0.882206 -0.198892 0.921099 0.130 Uiso 0.40(3) 1 calc R U P B 1
H85B H 0.895469 -0.136364 0.861749 0.130 Uiso 0.40(3) 1 calc R U P B 1
C86A C 0.809(3) -0.070(2) 0.9616(18) 0.110(3) Uani 0.40(3) 1 d . U P B 1
H86A H 0.750958 -0.086117 0.989218 0.132 Uiso 0.40(3) 1 calc R U P B 1
H86B H 0.782058 -0.021560 0.936340 0.132 Uiso 0.40(3) 1 calc R U P B 1
C87A C 0.863(2) -0.042(2) 1.0143(16) 0.112(3) Uani 0.40(3) 1 d . U P B 1
H87A H 0.857736 0.017314 1.012036 0.134 Uiso 0.40(3) 1 calc R U P B 1
H87B H 0.832143 -0.051511 1.063065 0.134 Uiso 0.40(3) 1 calc R U P B 1
C88A C 0.960(3) -0.097(2) 0.985(2) 0.111(2) Uani 0.40(3) 1 d . U P B 1
H88A H 0.975107 -0.136856 1.019287 0.133 Uiso 0.40(3) 1 calc R U P B 1
H88B H 1.004839 -0.064685 0.977857 0.133 Uiso 0.40(3) 1 calc R U P B 1
C85B C 0.887(3) -0.135(2) 0.9240(15) 0.108(3) Uani 0.60(3) 1 d . U P B 2
H85C H 0.874186 -0.188644 0.931108 0.130 Uiso 0.60(3) 1 calc R U P B 2
H85D H 0.873860 -0.114369 0.881298 0.130 Uiso 0.60(3) 1 calc R U P B 2
C86B C 0.818(2) -0.0702(15) 0.9854(12) 0.111(2) Uani 0.60(3) 1 d . U P B 2
H86C H 0.803366 -0.011872 0.972019 0.133 Uiso 0.60(3) 1 calc R U P B 2
H86D H 0.753155 -0.078486 1.008717 0.133 Uiso 0.60(3) 1 calc R U P B 2
C87B C 0.8798(16) -0.0878(18) 1.0267(10) 0.113(2) Uani 0.60(3) 1 d . U P B 2
H87C H 0.874934 -0.137042 1.052176 0.135 Uiso 0.60(3) 1 calc R U P B 2
H87D H 0.857393 -0.038450 1.060854 0.135 Uiso 0.60(3) 1 calc R U P B 2
C88B C 0.9947(17) -0.1082(16) 0.9766(14) 0.110(3) Uani 0.60(3) 1 d . U P B 2
H88C H 1.008992 -0.056010 0.965514 0.132 Uiso 0.60(3) 1 calc R U P B 2
H88D H 1.045555 -0.146066 0.996124 0.132 Uiso 0.60(3) 1 calc R U P B 2
C74 C 0.6279(6) -0.0249(6) 0.6767(4) 0.0507(8) Uani 0.584(9) 1 d G U P A 2
C63 C 0.5226(6) -0.0007(5) 0.6918(4) 0.0510(9) Uani 0.584(9) 1 d G U P A 2
H63 H 0.495040 0.007083 0.655282 0.061 Uiso 0.584(9) 1 calc R U P A 2
C58 C 0.4577(5) 0.0122(5) 0.7603(4) 0.0514(8) Uani 0.584(9) 1 d G U P A 2
C57 C 0.4981(6) 0.0009(5) 0.8137(4) 0.0513(9) Uani 0.584(9) 1 d G U P A 2
H57 H 0.453706 0.009718 0.860554 0.062 Uiso 0.584(9) 1 calc R U P A 2
C56 C 0.6033(6) -0.0234(6) 0.7986(4) 0.0512(8) Uani 0.584(9) 1 d G U P A 2
C55 C 0.6682(5) -0.0363(6) 0.7301(4) 0.0507(8) Uani 0.584(9) 1 d G U P A 2
C80 C 0.6363(13) -0.0194(9) 0.8788(9) 0.0518(9) Uani 0.416(9) 1 d . U P A 1
H80E H 0.673215 0.018963 0.874805 0.078 Uiso 0.416(9) 1 calc R U P A 1
H80F H 0.682624 -0.077575 0.878550 0.078 Uiso 0.416(9) 1 calc R U P A 1
H80G H 0.577644 -0.002898 0.922250 0.078 Uiso 0.416(9) 1 calc R U P A 1
C81 C 0.6796(13) -0.0463(10) 0.6262(9) 0.0511(9) Uani 0.416(9) 1 d . U P A 1
H81E H 0.704946 -0.107735 0.614810 0.077 Uiso 0.416(9) 1 calc R U P A 1
H81F H 0.737926 -0.028479 0.617878 0.077 Uiso 0.416(9) 1 calc R U P A 1
H81G H 0.639556 -0.017714 0.596942 0.077 Uiso 0.416(9) 1 calc R U P A 1
C83 C 0.8249(13) -0.1483(10) 0.7312(9) 0.0513(19) Uani 0.416(9) 1 d . U P A 1
H83 H 0.787340 -0.184457 0.737798 0.062 Uiso 0.416(9) 1 calc R U P A 1
C84 C 0.9318(13) -0.1826(10) 0.7210(9) 0.0521(19) Uani 0.416(9) 1 d . U P A 1
H84 H 0.966500 -0.241840 0.719921 0.063 Uiso 0.416(9) 1 calc R U P A 1
C85 C 0.9843(16) -0.1286(12) 0.7126(9) 0.0497(19) Uani 0.416(9) 1 d . U P A 1
H85 H 1.055548 -0.151970 0.706096 0.060 Uiso 0.416(9) 1 calc R U P A 1
C82 C 0.7766(18) -0.0634(14) 0.7315(9) 0.0480(16) Uani 0.416(9) 1 d . U P A 1
C86 C 0.938(2) -0.0427(16) 0.7132(10) 0.0466(17) Uani 0.416(9) 1 d . U P A 1
C87 C 0.831(2) -0.0059(19) 0.7229(11) 0.0463(18) Uani 0.416(9) 1 d . U P A 1
C88 C 0.9420(9) -0.1864(7) 0.6894(6) 0.0490(17) Uani 0.584(9) 1 d . U P A 2
H88 H 0.978897 -0.245940 0.682213 0.059 Uiso 0.584(9) 1 calc R U P A 2
C90 C 0.9388(14) -0.0431(11) 0.6975(7) 0.0458(15) Uani 0.584(9) 1 d . U P A 2
C89 C 0.9924(11) -0.1316(8) 0.6879(6) 0.0470(17) Uani 0.584(9) 1 d . U P A 2
H89 H 1.064006 -0.153932 0.680313 0.056 Uiso 0.584(9) 1 calc R U P A 2
C92 C 0.7827(12) -0.0650(10) 0.7126(6) 0.0466(15) Uani 0.584(9) 1 d . U P A 2
C93 C 0.8386(9) -0.1542(7) 0.7013(6) 0.0474(16) Uani 0.584(9) 1 d . U P A 2
H93 H 0.803736 -0.191540 0.702104 0.057 Uiso 0.584(9) 1 calc R U P A 2
C91 C 0.8320(17) -0.0084(13) 0.7098(8) 0.0457(16) Uani 0.584(9) 1 d . U P A 2
C95 C 1.1874(8) 0.1619(7) 0.6559(6) 0.0527(11) Uani 0.584(9) 1 d . U P A 2
H95A H 1.197972 0.178502 0.608780 0.079 Uiso 0.584(9) 1 calc R U P A 2
H95B H 1.254072 0.129897 0.660786 0.079 Uiso 0.584(9) 1 calc R U P A 2
H95C H 1.151402 0.212727 0.689398 0.079 Uiso 0.584(9) 1 calc R U P A 2
C52 C 0.9715(11) 0.0098(7) 0.8207(7) 0.0486(11) Uani 0.584(9) 1 d . U P A 2
H52A H 0.896397 0.034261 0.835133 0.073 Uiso 0.584(9) 1 calc R U P A 2
H52B H 0.993763 0.028960 0.855317 0.073 Uiso 0.584(9) 1 calc R U P A 2
H52C H 0.995044 -0.052108 0.816389 0.073 Uiso 0.584(9) 1 calc R U P A 2
C49 C 1.0393(12) 0.0153(10) 0.5643(8) 0.0508(11) Uani 0.416(9) 1 d . U P A 1
H49A H 0.966878 0.030953 0.569176 0.076 Uiso 0.416(9) 1 calc R U P A 1
H49B H 1.076167 -0.045421 0.549234 0.076 Uiso 0.416(9) 1 calc R U P A 1
H49C H 1.069814 0.047574 0.529876 0.076 Uiso 0.416(9) 1 calc R U P A 1
C96 C 1.0455(8) 0.0279(7) 0.6254(4) 0.0503(10) Uani 0.584(9) 1 d G U P A 2
C50 C 1.0023(9) 0.0096(8) 0.6921(5) 0.0458(14) Uani 0.584(9) 1 d G U P A 2
C51 C 1.0196(9) 0.0399(8) 0.7474(4) 0.0485(11) Uani 0.584(9) 1 d G U P A 2
C68 C 1.0800(8) 0.0885(7) 0.7361(3) 0.0484(15) Uani 0.584(9) 1 d G U P A 2
H68 H 1.091817 0.109225 0.773951 0.058 Uiso 0.584(9) 1 calc R U P A 2
C67 C 1.1232(7) 0.1068(6) 0.6695(4) 0.0524(11) Uani 0.584(9) 1 d G U P A 2
C54 C 1.1059(7) 0.0765(6) 0.6141(3) 0.0514(13) Uani 0.584(9) 1 d G U P A 2
H54 H 1.135408 0.089015 0.568564 0.062 Uiso 0.584(9) 1 calc R U P A 2

loop_
_atom_site_aniso_label
_atom_site_aniso_U_11
_atom_site_aniso_U_22
_atom_site_aniso_U_33
_atom_site_aniso_U_23
_atom_site_aniso_U_13
_atom_site_aniso_U_12
K1 0.0406(6) 0.0384(5) 0.0467(6) 0.0117(4) -0.0190(5) -0.0206(5)
K2 0.0294(5) 0.0432(6) 0.0467(6) 0.0051(5) -0.0139(5) -0.0126(4)
K3 0.0392(6) 0.0370(5) 0.0536(7) 0.0126(5) -0.0142(5) -0.0172(5)
K4 0.0344(6) 0.0384(5) 0.0520(7) 0.0063(5) -0.0129(5) -0.0138(4)
K5 0.0388(6) 0.0342(5) 0.0772(8) 0.0160(5) -0.0230(6) -0.0143(5)
K6 0.0423(6) 0.0422(6) 0.0798(9) 0.0068(6) -0.0225(6) -0.0181(5)
S1 0.0345(6) 0.0385(6) 0.0423(7) 0.0061(5) -0.0136(5) -0.0167(5)
S2 0.0305(6) 0.0404(6) 0.0413(7) 0.0078(5) -0.0126(5) -0.0153(5)
S3 0.0347(6) 0.0371(6) 0.0433(7) 0.0120(5) -0.0153(5) -0.0182(5)
S4 0.0304(6) 0.0352(6) 0.0475(7) 0.0129(5) -0.0162(5) -0.0123(5)
S5 0.0418(7) 0.0363(6) 0.0638(9) 0.0067(6) -0.0214(6) -0.0128(5)
S6 0.0437(7) 0.0379(6) 0.0625(9) 0.0099(6) -0.0225(6) -0.0120(5)
O1 0.069(2) 0.0438(18) 0.061(2) 0.0020(16) -0.0346(19) -0.0083(17)
C1 0.0313(19) 0.0377(19) 0.039(2) 0.0088(16) -0.0131(16) -0.0177(16)
C2 0.039(2) 0.040(2) 0.046(2) 0.0103(17) -0.0180(17) -0.0214(17)
C3 0.041(2) 0.045(2) 0.053(2) 0.011(2) -0.018(2) -0.0238(19)
C4 0.036(2) 0.050(2) 0.054(2) 0.005(2) -0.0192(19) -0.0239(19)
C5 0.035(2) 0.048(2) 0.043(2) 0.0067(19) -0.0180(18) -0.0171(18)
C6 0.0312(19) 0.040(2) 0.040(2) 0.0083(17) -0.0132(16) -0.0161(16)
C7 0.0324(19) 0.045(2) 0.038(2) 0.0109(17) -0.0181(16) -0.0167(16)
C8 0.0355(17) 0.0471(18) 0.0430(18) 0.0075(15) -0.0181(15) -0.0174(15)
C9 0.044(2) 0.045(2) 0.047(2) 0.0098(19) -0.0212(19) -0.0159(19)
C10 0.056(2) 0.0504(19) 0.0466(19) 0.0162(16) -0.0226(17) -0.0255(17)
C11 0.045(2) 0.053(2) 0.039(2) 0.0146(19) -0.0168(19) -0.0244(19)
C12 0.0372(18) 0.0510(18) 0.0416(18) 0.0107(15) -0.0144(15) -0.0179(15)
C13 0.0385(18) 0.0518(19) 0.0425(19) 0.0105(16) -0.0127(15) -0.0170(15)
C14 0.0365(17) 0.0479(18) 0.0445(19) 0.0073(15) -0.0161(15) -0.0172(15)
C15 0.058(2) 0.052(2) 0.048(2) 0.0165(17) -0.0210(17) -0.0248(17)
C16 0.045(2) 0.0394(19) 0.048(2) 0.0157(17) -0.0215(18) -0.0271(16)
C17 0.0502(19) 0.0491(19) 0.053(2) 0.0155(16) -0.0184(17) -0.0291(16)
C18 0.060(3) 0.049(2) 0.051(2) 0.016(2) -0.023(2) -0.034(2)
C19 0.067(2) 0.0453(19) 0.059(2) 0.0178(17) -0.0333(19) -0.0296(17)
C20 0.058(3) 0.038(2) 0.061(3) 0.014(2) -0.030(2) -0.0245(19)
C21 0.055(2) 0.0377(17) 0.055(2) 0.0124(15) -0.0261(17) -0.0229(16)
C22 0.056(2) 0.0394(18) 0.056(2) 0.0122(16) -0.0258(17) -0.0212(16)
C23 0.051(2) 0.051(2) 0.053(2) 0.0153(17) -0.0171(17) -0.0277(16)
C24 0.068(2) 0.0468(19) 0.060(2) 0.0175(17) -0.0331(19) -0.0281(18)
C25 0.0293(18) 0.0353(19) 0.042(2) 0.0116(16) -0.0136(16) -0.0154(16)
C26 0.0290(18) 0.042(2) 0.044(2) 0.0108(17) -0.0135(17) -0.0146(16)
C27 0.028(2) 0.049(2) 0.048(2) 0.007(2) -0.0118(18) -0.0140(18)
C28 0.032(2) 0.054(2) 0.057(3) 0.004(2) -0.0190(19) -0.0185(19)
C29 0.038(2) 0.048(2) 0.049(2) 0.003(2) -0.0158(19) -0.0180(19)
C30 0.0331(19) 0.0382(19) 0.044(2) 0.0074(17) -0.0146(17) -0.0161(16)
C31 0.0369(19) 0.0395(19) 0.044(2) 0.0066(17) -0.0171(17) -0.0181(16)
C32 0.0449(18) 0.0408(18) 0.055(2) 0.0080(16) -0.0197(16) -0.0187(15)
C33 0.041(2) 0.047(2) 0.054(3) 0.002(2) -0.019(2) -0.0095(19)
C34 0.0358(19) 0.066(2) 0.055(2) 0.0024(18) -0.0127(17) -0.0104(17)
C35 0.039(2) 0.052(2) 0.042(2) 0.005(2) -0.0116(19) -0.0196(19)
C36 0.0398(18) 0.0446(18) 0.0409(18) 0.0085(15) -0.0146(15) -0.0173(15)
C37 0.0411(18) 0.0454(18) 0.0414(19) 0.0092(15) -0.0142(15) -0.0163(15)
C38 0.0374(19) 0.068(2) 0.056(2) 0.0030(19) -0.0114(17) -0.0083(17)
C39 0.0470(19) 0.0421(18) 0.057(2) 0.0089(16) -0.0184(17) -0.0174(16)
C40 0.0243(18) 0.049(2) 0.046(2) 0.0097(18) -0.0156(16) -0.0147(16)
C41 0.0300(17) 0.059(2) 0.050(2) 0.0168(16) -0.0163(15) -0.0199(15)
C42 0.034(2) 0.071(3) 0.045(2) 0.011(2) -0.0147(19) -0.018(2)
C43 0.0365(19) 0.073(2) 0.050(2) -0.0008(18) -0.0151(16) -0.0140(17)
C44 0.028(2) 0.051(2) 0.054(2) 0.000(2) -0.0160(19) -0.0090(18)
C45 0.0325(17) 0.0453(18) 0.051(2) 0.0087(15) -0.0176(15) -0.0093(15)
C46 0.0345(18) 0.0459(19) 0.051(2) 0.0091(16) -0.0177(16) -0.0084(15)
C47 0.0318(17) 0.059(2) 0.052(2) 0.0177(17) -0.0157(16) -0.0199(16)
C48 0.0391(19) 0.074(2) 0.051(2) -0.0012(18) -0.0145(17) -0.0133(18)
C60 0.0531(13) 0.0391(11) 0.062(2) 0.0082(15) -0.0174(15) -0.0209(10)
C59 0.0532(13) 0.0394(11) 0.062(2) 0.0081(15) -0.0174(15) -0.0209(10)
C79 0.0533(13) 0.0399(11) 0.062(2) 0.0081(15) -0.0172(15) -0.0208(10)
C78 0.0535(13) 0.0396(11) 0.062(2) 0.0082(15) -0.0171(15) -0.0207(10)
C77 0.0535(13) 0.0392(11) 0.062(2) 0.0084(15) -0.0172(15) -0.0206(10)
C75 0.0530(13) 0.0388(11) 0.062(2) 0.0083(15) -0.0174(15) -0.0207(10)
C61 0.0534(14) 0.0394(12) 0.062(2) 0.0083(16) -0.0173(16) -0.0208(11)
C62 0.0541(14) 0.0394(12) 0.062(2) 0.0082(15) -0.0169(16) -0.0205(11)
C66 0.0501(16) 0.0506(16) 0.0502(16) 0.0056(10) -0.0172(10) -0.0187(10)
C65 0.0495(12) 0.0498(12) 0.0514(12) 0.0056(8) -0.0170(8) -0.0181(8)
C64 0.042(2) 0.044(2) 0.056(2) 0.009(2) -0.020(2) -0.0128(19)
C69 0.0426(17) 0.0478(19) 0.056(2) 0.0094(19) -0.0229(17) -0.0126(16)
C94 0.046(2) 0.053(2) 0.055(3) 0.006(2) -0.022(2) -0.015(2)
C53 0.0516(12) 0.0528(12) 0.0528(13) 0.0054(8) -0.0180(8) -0.0196(8)
C70 0.0428(17) 0.0479(19) 0.056(2) 0.0094(19) -0.0228(17) -0.0126(16)
C71 0.0497(12) 0.0500(13) 0.0520(13) 0.0056(9) -0.0165(9) -0.0181(9)
C72 0.0517(13) 0.0532(13) 0.0531(14) 0.0054(9) -0.0178(9) -0.0197(9)
C73 0.075(3) 0.054(2) 0.070(3) -0.002(2) -0.034(3) -0.006(2)
C76 0.075(3) 0.050(2) 0.071(3) 0.008(2) -0.036(3) -0.011(2)
B1 0.033(2) 0.034(2) 0.039(2) 0.0100(17) -0.0137(17) -0.0162(17)
B2 0.030(2) 0.034(2) 0.044(2) 0.0066(18) -0.0131(18) -0.0130(17)
B3 0.0366(19) 0.0348(19) 0.065(2) 0.0096(19) -0.0208(19) -0.0146(17)
O2A 0.056(3) 0.097(4) 0.081(4) 0.044(3) -0.028(3) -0.041(4)
O3A 0.133(5) 0.088(4) 0.112(5) -0.003(4) -0.010(4) -0.051(4)
C63A 0.0534(14) 0.0407(12) 0.062(2) 0.0078(16) -0.0172(16) -0.0205(11)
C74A 0.078(4) 0.056(3) 0.077(3) 0.002(3) -0.032(4) -0.004(3)
C75A 0.074(4) 0.052(3) 0.076(3) 0.006(3) -0.033(3) -0.008(3)
C77A 0.058(4) 0.098(4) 0.081(4) 0.044(3) -0.028(4) -0.042(4)
C78A 0.059(4) 0.097(4) 0.083(4) 0.041(3) -0.026(4) -0.042(4)
C79A 0.060(3) 0.098(4) 0.084(4) 0.040(3) -0.026(3) -0.041(3)
C80A 0.058(3) 0.097(4) 0.084(4) 0.041(3) -0.026(3) -0.042(3)
C81A 0.134(5) 0.088(4) 0.111(5) -0.003(4) -0.011(4) -0.051(4)
C82A 0.132(5) 0.089(4) 0.111(5) -0.003(4) -0.012(4) -0.053(4)
C83A 0.132(5) 0.088(4) 0.109(5) -0.002(4) -0.013(4) -0.051(4)
C84A 0.133(5) 0.088(4) 0.109(5) -0.002(4) -0.012(4) -0.049(4)
O2B 0.055(2) 0.096(4) 0.080(4) 0.044(3) -0.029(3) -0.043(3)
O3B 0.133(5) 0.085(3) 0.108(5) -0.001(3) -0.011(4) -0.051(3)
C63B 0.0534(14) 0.0409(12) 0.062(2) 0.0080(16) -0.0172(16) -0.0204(11)
C74B 0.076(4) 0.055(3) 0.076(3) 0.001(3) -0.033(4) -0.006(3)
C75B 0.082(4) 0.057(3) 0.079(3) 0.005(3) -0.032(3) -0.002(3)
C77B 0.058(3) 0.099(4) 0.081(3) 0.043(3) -0.028(3) -0.042(3)
C78B 0.062(3) 0.097(4) 0.085(4) 0.040(3) -0.026(3) -0.043(3)
C79B 0.061(3) 0.097(4) 0.086(4) 0.038(3) -0.026(3) -0.043(3)
C80B 0.057(3) 0.096(4) 0.083(4) 0.040(3) -0.025(3) -0.043(3)
C81B 0.135(5) 0.089(4) 0.113(5) -0.003(4) -0.011(4) -0.049(4)
C82B 0.133(5) 0.091(4) 0.112(5) -0.001(4) -0.008(4) -0.054(4)
C83B 0.131(5) 0.091(4) 0.110(5) -0.002(4) -0.013(4) -0.049(4)
C84B 0.134(5) 0.088(4) 0.109(5) -0.003(3) -0.012(4) -0.049(4)
O4 0.104(4) 0.096(3) 0.114(4) 0.004(3) -0.026(3) -0.038(3)
C85A 0.105(4) 0.097(4) 0.115(5) 0.002(4) -0.021(4) -0.042(4)
C86A 0.106(4) 0.098(4) 0.115(5) 0.001(4) -0.021(4) -0.041(4)
C87A 0.108(4) 0.099(4) 0.116(5) 0.000(4) -0.020(4) -0.039(4)
C88A 0.107(4) 0.098(4) 0.116(5) 0.000(4) -0.022(4) -0.040(4)
C85B 0.104(4) 0.097(4) 0.116(5) 0.002(4) -0.022(4) -0.043(4)
C86B 0.107(4) 0.099(4) 0.117(5) 0.001(4) -0.020(4) -0.041(4)
C87B 0.108(4) 0.099(4) 0.116(5) 0.000(4) -0.019(4) -0.039(4)
C88B 0.106(4) 0.097(4) 0.116(5) -0.001(4) -0.021(4) -0.040(4)
C74 0.0531(13) 0.0390(11) 0.062(2) 0.0082(15) -0.0174(15) -0.0210(10)
C63 0.0531(13) 0.0394(11) 0.062(2) 0.0082(15) -0.0175(15) -0.0209(10)
C58 0.0533(13) 0.0399(11) 0.062(2) 0.0081(15) -0.0173(15) -0.0208(10)
C57 0.0535(13) 0.0395(11) 0.062(2) 0.0082(15) -0.0172(15) -0.0208(10)
C56 0.0536(13) 0.0392(11) 0.062(2) 0.0083(15) -0.0173(15) -0.0205(10)
C55 0.0530(13) 0.0388(11) 0.062(2) 0.0084(15) -0.0175(15) -0.0207(10)
C80 0.0541(14) 0.0394(12) 0.062(2) 0.0083(15) -0.0168(16) -0.0204(11)
C81 0.0533(14) 0.0393(12) 0.062(2) 0.0082(16) -0.0172(16) -0.0210(11)
C83 0.049(3) 0.035(2) 0.064(3) 0.010(3) -0.016(3) -0.012(2)
C84 0.049(3) 0.036(2) 0.063(3) 0.010(3) -0.017(3) -0.008(2)
C85 0.044(3) 0.038(2) 0.061(3) 0.010(3) -0.019(3) -0.008(2)
C82 0.047(2) 0.035(2) 0.062(3) 0.009(3) -0.019(2) -0.0158(19)
C86 0.042(2) 0.038(2) 0.059(3) 0.009(3) -0.021(3) -0.0106(19)
C87 0.043(2) 0.035(2) 0.061(3) 0.010(3) -0.020(3) -0.012(2)
C88 0.048(2) 0.035(2) 0.058(3) 0.010(3) -0.019(3) -0.008(2)
C90 0.042(2) 0.0371(19) 0.057(3) 0.010(3) -0.021(2) -0.0102(18)
C89 0.043(2) 0.037(2) 0.057(3) 0.010(3) -0.021(3) -0.008(2)
C92 0.047(2) 0.0344(19) 0.060(3) 0.009(2) -0.020(2) -0.0155(18)
C93 0.048(2) 0.034(2) 0.058(3) 0.008(3) -0.019(3) -0.012(2)
C91 0.042(2) 0.035(2) 0.060(3) 0.009(3) -0.021(3) -0.0125(19)
C95 0.0517(13) 0.0533(13) 0.0532(14) 0.0054(9) -0.0178(9) -0.0198(9)
C52 0.0429(17) 0.0480(19) 0.056(2) 0.0093(19) -0.0228(17) -0.0126(16)
C49 0.0497(12) 0.0498(13) 0.0519(13) 0.0057(9) -0.0165(9) -0.0181(9)
C96 0.0493(12) 0.0498(12) 0.0514(12) 0.0056(8) -0.0170(8) -0.0181(8)
C50 0.0408(19) 0.043(2) 0.055(2) 0.008(2) -0.0221(19) -0.0125(18)
C51 0.0426(16) 0.0479(18) 0.056(2) 0.0095(19) -0.0227(17) -0.0125(15)
C68 0.044(2) 0.052(2) 0.053(3) 0.006(2) -0.024(2) -0.015(2)
C67 0.0516(12) 0.0528(12) 0.0530(13) 0.0056(8) -0.0178(8) -0.0196(8)
C54 0.0508(15) 0.0515(15) 0.0515(15) 0.0058(9) -0.0174(9) -0.0188(9)

loop_
_atom_type_symbol
_atom_type_description
_atom_type_scat_dispersion_real
_atom_type_scat_dispersion_imag
_atom_type_scat_source
C C 0.0181 0.0091 'International Tables Vol C Tables 4.2.6.8 and 6.1.1.4'
H H 0.0000 0.0000 'International Tables Vol C Tables 4.2.6.8 and 6.1.1.4'
B B 0.0090 0.0039 'International Tables Vol C Tables 4.2.6.8 and 6.1.1.4'
K K 0.3868 1.0657 'International Tables Vol C Tables 4.2.6.8 and 6.1.1.4'
O O 0.0492 0.0322 'International Tables Vol C Tables 4.2.6.8 and 6.1.1.4'
S S 0.3331 0.5567 'International Tables Vol C Tables 4.2.6.8 and 6.1.1.4'

loop_
_geom_angle_atom_site_label_1
_geom_angle_atom_site_label_2
_geom_angle_atom_site_label_3
_geom_angle
_geom_angle_site_symmetry_1
_geom_angle_site_symmetry_3
_geom_angle_publ_flag
K2 K1 K4 77.66(3) . . ?
S1 K1 K2 90.75(3) . . ?
S1 K1 K4 51.36(3) . . ?
S1 K1 C16 72.65(9) . . ?
S1 K1 C17 71.38(10) . . ?
S1 K1 C18 91.94(10) . . ?
S1 K1 C19 114.60(11) . . ?
S1 K1 C20 114.98(10) . . ?
S1 K1 C21 93.91(10) . . ?
S2 K1 K2 52.67(3) . . ?
S2 K1 K4 90.85(3) . . ?
S2 K1 S1 60.26(4) . . ?
S2 K1 C16 72.04(9) . . ?
S2 K1 C17 92.19(10) . . ?
S2 K1 C18 114.44(11) . . ?
S2 K1 C19 116.01(11) . . ?
S2 K1 C20 94.29(10) . . ?
S2 K1 C21 72.77(10) . . ?
S3 K1 K2 53.84(3) . . ?
S3 K1 K4 49.74(3) . . ?
S3 K1 S1 97.53(4) . . ?
S3 K1 S2 101.25(4) . . ?
S3 K1 C16 169.89(9) . . ?
S3 K1 C17 155.47(11) . . ?
S3 K1 C18 142.94(11) . . ?
S3 K1 C19 139.21(11) . . ?
S3 K1 C20 147.48(11) . . ?
S3 K1 C21 162.17(11) . . ?
O1 K1 K2 48.88(9) . . ?
O1 K1 K4 121.53(9) . . ?
O1 K1 S1 134.00(9) . . ?
O1 K1 S2 75.86(9) . . ?
O1 K1 S3 77.04(9) . . ?
O1 K1 C16 107.84(12) . . ?
O1 K1 C17 126.58(13) . . ?
O1 K1 C18 119.97(14) . . ?
O1 K1 C19 95.77(14) . . ?
O1 K1 C20 79.37(14) . . ?
O1 K1 C21 85.18(13) . . ?
C16 K1 K2 122.46(9) . . ?
C16 K1 K4 121.67(9) . . ?
C17 K1 K2 144.66(10) . . ?
C17 K1 K4 110.31(10) . . ?
C17 K1 C16 23.78(13) . . ?
C18 K1 K2 162.12(11) . . ?
C18 K1 K4 117.37(11) . . ?
C18 K1 C16 42.47(13) . . ?
C18 K1 C17 24.43(13) . . ?
C18 K1 C20 42.51(15) . . ?
C18 K1 C21 49.59(14) . . ?
C19 K1 K2 143.01(12) . . ?
C19 K1 K4 139.11(12) . . ?
C19 K1 C16 50.19(13) . . ?
C19 K1 C17 43.34(14) . . ?
C19 K1 C18 24.68(14) . . ?
C19 K1 C20 24.43(14) . . ?
C19 K1 C21 43.24(14) . . ?
C20 K1 K2 121.17(11) . . ?
C20 K1 K4 159.09(11) . . ?
C20 K1 C16 42.35(13) . . ?
C20 K1 C17 49.31(14) . . ?
C20 K1 C21 24.27(13) . . ?
C21 K1 K2 112.59(10) . . ?
C21 K1 K4 144.81(10) . . ?
C21 K1 C16 23.98(13) . . ?
C21 K1 C17 42.18(14) . . ?
K1 K2 K3 80.17(3) . . ?
K1 K2 K4 54.92(2) . . ?
K3 K2 K4 54.08(2) . . ?
S2 K2 K1 53.03(3) . . ?
S2 K2 K3 51.00(3) . . ?
S2 K2 K4 77.05(3) . . ?
S2 K2 S3 100.08(4) . . ?
S2 K2 S4 100.98(4) . . ?
S2 K2 C40 169.40(9) . . ?
S2 K2 C42 143.36(10) . . ?
S2 K2 C43 139.51(11) . . ?
S2 K2 C44 148.09(11) . . ?
S2 K2 C45 163.68(10) . . ?
S3 K2 K1 52.20(3) . . ?
S3 K2 K3 92.86(4) . . ?
S3 K2 K4 38.86(3) . . ?
S3 K2 C40 73.59(9) . . ?
S3 K2 C42 113.97(10) . . ?
S3 K2 C43 118.78(11) . . ?
S3 K2 C45 75.09(10) . . ?
S4 K2 K1 93.23(4) . . ?
S4 K2 K3 54.69(3) . . ?
S4 K2 K4 38.31(3) . . ?
S4 K2 S3 60.52(4) . . ?
S4 K2 C40 68.56(9) . . ?
S4 K2 C42 85.24(10) . . ?
S4 K2 C43 107.50(12) . . ?
S4 K2 C44 110.78(11) . . ?
S4 K2 C45 90.26(10) . . ?
O1 K2 K1 48.72(9) . . ?
O1 K2 K3 123.15(9) . . ?
O1 K2 K4 100.10(9) . . ?
O1 K2 S2 76.00(9) . . ?
O1 K2 S3 75.85(9) . . ?
O1 K2 S4 135.24(9) . . ?
O1 K2 C40 109.89(12) . . ?
O1 K2 C42 123.93(13) . . ?
O1 K2 C43 101.54(15) . . ?
O1 K2 C44 83.32(14) . . ?
O1 K2 C45 87.69(13) . . ?
C40 K2 K1 123.84(9) . . ?
C40 K2 K3 119.92(9) . . ?
C40 K2 K4 93.03(9) . . ?
C40 K2 C42 40.68(12) . . ?
C42 K2 K1 163.51(10) . . ?
C42 K2 K3 111.70(10) . . ?
C42 K2 K4 121.99(10) . . ?
C43 K2 K1 148.68(12) . . ?
C43 K2 K3 130.97(12) . . ?
C43 K2 K4 141.28(11) . . ?
C43 K2 C40 49.35(14) . . ?
C43 K2 C42 23.41(14) . . ?
C44 K2 K1 125.51(11) . . ?
C44 K2 K3 153.26(11) . . ?
C44 K2 K4 131.13(10) . . ?
C44 K2 S3 98.04(11) . . ?
C44 K2 C40 42.49(13) . . ?
C44 K2 C42 41.61(14) . . ?
C44 K2 C43 24.88(15) . . ?
C44 K2 C45 25.16(14) . . ?
C45 K2 K1 115.11(10) . . ?
C45 K2 K3 143.56(10) . . ?
C45 K2 K4 105.97(10) . . ?
C45 K2 C40 23.83(12) . . ?
C45 K2 C42 48.58(13) . . ?
C45 K2 C43 43.88(14) . . ?
K2 K3 K4 74.30(3) . . ?
K2 K3 K6 127.92(4) . . ?
K5 K3 K2 95.33(3) . . ?
K5 K3 K4 61.73(3) . . ?
K5 K3 K6 80.51(3) . . ?
K6 K3 K4 57.98(3) . . ?
S1 K3 K2 85.57(3) . . ?
S1 K3 K4 51.17(3) . . ?
S1 K3 K5 109.78(4) . . ?
S1 K3 K6 49.39(3) . . ?
S1 K3 S4 93.34(4) . . ?
S1 K3 S6 98.97(4) . . ?
S1 K3 C11 105.00(9) . . ?
S2 K3 K2 48.86(3) . . ?
S2 K3 K4 89.38(4) . . ?
S2 K3 K5 140.74(4) . . ?
S2 K3 K6 107.44(4) . . ?
S2 K3 S1 59.47(3) . . ?
S2 K3 S4 93.23(4) . . ?
S2 K3 S6 156.75(5) . . ?
S2 K3 C11 87.38(9) . . ?
S4 K3 K2 48.45(3) . . ?
S4 K3 K4 48.29(3) . . ?
S4 K3 K5 47.95(3) . . ?
S4 K3 K6 102.48(4) . . ?
S4 K3 C11 158.91(10) . . ?
S6 K3 K2 145.38(5) . . ?
S6 K3 K4 82.00(4) . . ?
S6 K3 K5 50.71(3) . . ?
S6 K3 K6 49.90(3) . . ?
S6 K3 S4 96.94(4) . . ?
S6 K3 C11 90.50(9) . . ?
C11 K3 K2 121.66(9) . . ?
C11 K3 K4 152.76(9) . . ?
C11 K3 K5 130.59(9) . . ?
C11 K3 K6 97.41(9) . . ?
O2A K3 K2 89.5(8) . . ?
O2A K3 K4 104.6(7) . . ?
O2A K3 K5 47.0(6) . . ?
O2A K3 K6 119.9(7) . . ?
O2A K3 S1 155.7(7) . . ?
O2A K3 S2 131.0(7) . . ?
O2A K3 S4 66.1(8) . . ?
O2A K3 S6 72.3(7) . . ?
O2A K3 C11 97.8(7) . . ?
O2B K3 K2 88.2(4) . . ?
O2B K3 K4 109.3(4) . . ?
O2B K3 K5 52.4(3) . . ?
O2B K3 K6 124.6(4) . . ?
O2B K3 S1 160.5(4) . . ?
O2B K3 S2 127.2(4) . . ?
O2B K3 S4 68.9(4) . . ?
O2B K3 S6 76.1(4) . . ?
O2B K3 C11 94.0(4) . . ?
K1 K4 K3 74.03(3) . . ?
K5 K4 K1 123.59(4) . . ?
K5 K4 K3 55.78(3) . . ?
K6 K4 K1 98.63(3) . . ?
K6 K4 K3 59.61(3) . . ?
K6 K4 K5 78.34(3) . . ?
S1 K4 K1 49.17(3) . . ?
S1 K4 K3 48.88(3) . . ?
S1 K4 K5 101.94(4) . . ?
S1 K4 K6 49.75(3) . . ?
S1 K4 C33 166.07(10) . . ?
S1 K4 C34 151.98(11) . . ?
S3 K4 K1 47.24(3) . . ?
S3 K4 K3 89.62(4) . . ?
S3 K4 K5 104.37(4) . . ?
S3 K4 K6 141.48(4) . . ?
S3 K4 S1 93.11(4) . . ?
S3 K4 S5 153.13(5) . . ?
S3 K4 C33 100.60(10) . . ?
S3 K4 C34 97.36(10) . . ?
S4 K4 K1 84.73(3) . . ?
S4 K4 K3 52.77(3) . . ?
S4 K4 K5 45.94(3) . . ?
S4 K4 K6 108.13(4) . . ?
S4 K4 S1 95.30(4) . . ?
S4 K4 S3 59.22(3) . . ?
S4 K4 S5 95.29(4) . . ?
S4 K4 C33 93.85(10) . . ?
S4 K4 C34 112.39(10) . . ?
S5 K4 K1 146.80(4) . . ?
S5 K4 K3 79.66(4) . . ?
S5 K4 K5 49.42(3) . . ?
S5 K4 K6 49.76(3) . . ?
S5 K4 S1 98.00(4) . . ?
S5 K4 C33 70.67(10) . . ?
S5 K4 C34 84.10(11) . . ?
C33 K4 K1 142.52(10) . . ?
C33 K4 K3 132.88(10) . . ?
C33 K4 K5 77.17(10) . . ?
C33 K4 K6 117.14(10) . . ?
C33 K4 C34 23.48(14) . . ?
C34 K4 K1 126.59(11) . . ?
C34 K4 K3 156.28(11) . . ?
C34 K4 K5 100.50(11) . . ?
C34 K4 K6 120.24(10) . . ?
O3A K4 K1 95.5(4) . . ?
O3A K4 K3 115.8(4) . . ?
O3A K4 K5 126.9(4) . . ?
O3A K4 K6 60.0(4) . . ?
O3A K4 S1 76.1(4) . . ?
O3A K4 S3 128.7(4) . . ?
O3A K4 S4 168.0(4) . . ?
O3A K4 S5 77.9(4) . . ?
O3A K4 C33 93.2(4) . . ?
O3A K4 C34 77.0(4) . . ?
O3B K4 K1 95.2(2) . . ?
O3B K4 K3 103.3(2) . . ?
O3B K4 K5 118.3(2) . . ?
O3B K4 K6 47.3(2) . . ?
O3B K4 S1 67.1(2) . . ?
O3B K4 S3 135.4(2) . . ?
O3B K4 S4 155.2(2) . . ?
O3B K4 S5 71.4(2) . . ?
O3B K4 C33 100.8(2) . . ?
O3B K4 C34 87.5(3) . . ?
S4 K5 S5 99.92(4) . . ?
S4 K5 S6 108.13(5) . . ?
S4 K5 C59 132.03(19) . . ?
S4 K5 C79 129.64(18) . . ?
S4 K5 C78 141.55(19) . . ?
S4 K5 C77 163.6(2) . . ?
S4 K5 C75 170.7(2) . . ?
S4 K5 O2B 70.7(4) . . ?
S4 K5 C57 143.62(14) . . ?
S4 K5 C56 167.86(15) . . ?
S5 K5 C59 94.0(2) . . ?
S5 K5 C79 116.48(19) . . ?
S5 K5 C77 95.9(2) . . ?
S5 K5 C75 74.26(18) . . ?
S5 K5 C56 92.06(14) . . ?
S6 K5 S5 60.00(4) . . ?
S6 K5 C59 118.50(19) . . ?
S6 K5 C79 119.67(19) . . ?
S6 K5 C78 97.8(2) . . ?
S6 K5 C77 76.07(19) . . ?
S6 K5 C75 75.54(19) . . ?
S6 K5 O2B 73.5(4) . . ?
S6 K5 C57 101.92(15) . . ?
S6 K5 C56 79.56(13) . . ?
C79 K5 C59 24.54(8) . . ?
C79 K5 C75 50.45(13) . . ?
C78 K5 S5 117.76(18) . . ?
C78 K5 C59 43.40(12) . . ?
C78 K5 C79 24.81(8) . . ?
C78 K5 C77 24.87(9) . . ?
C78 K5 C75 43.50(13) . . ?
C77 K5 C59 50.45(13) . . ?
C77 K5 C79 43.60(12) . . ?
C77 K5 C75 24.65(9) . . ?
C75 K5 C59 43.04(13) . . ?
O2A K5 S4 72.4(8) . . ?
O2A K5 S5 129.1(9) . . ?
O2A K5 S6 74.5(9) . . ?
O2A K5 C59 129.1(8) . . ?
O2A K5 C79 104.7(8) . . ?
O2A K5 C78 88.3(8) . . ?
O2A K5 C77 94.1(8) . . ?
O2A K5 C75 116.9(8) . . ?
O2B K5 S5 127.1(4) . . ?
O2B K5 C57 99.5(4) . . ?
O2B K5 C56 103.5(4) . . ?
C57 K5 S5 112.82(13) . . ?
C57 K5 C56 24.92(6) . . ?
S1 K6 S6 101.18(5) . . ?
S1 K6 C66 148.11(18) . . ?
S1 K6 C65 169.1(2) . . ?
S1 K6 C64 167.6(2) . . ?
S1 K6 C53 136.39(17) . . ?
S1 K6 C96 166.70(15) . . ?
S1 K6 C68 140.57(14) . . ?
S1 K6 C67 139.04(12) . . ?
S1 K6 C54 149.01(13) . . ?
S5 K6 S1 104.30(5) . . ?
S5 K6 S6 60.17(4) . . ?
S5 K6 C66 100.33(19) . . ?
S5 K6 C65 78.06(18) . . ?
S5 K6 C64 75.7(2) . . ?
S5 K6 C53 119.01(17) . . ?
S5 K6 C96 74.16(13) . . ?
S5 K6 C68 112.98(15) . . ?
S5 K6 C67 114.96(12) . . ?
S5 K6 C54 94.88(14) . . ?
S6 K6 C66 108.57(17) . . ?
S6 K6 C65 89.3(2) . . ?
S6 K6 C64 67.8(2) . . ?
S6 K6 C53 104.34(19) . . ?
S6 K6 C96 89.56(14) . . ?
S6 K6 C68 87.02(15) . . ?
S6 K6 C67 107.89(13) . . ?
S6 K6 C54 109.48(12) . . ?
C66 K6 C65 24.18(10) . . ?
C66 K6 C64 41.14(15) . . ?
C66 K6 C53 23.41(9) . . ?
C65 K6 C64 23.21(12) . . ?
C65 K6 C53 41.30(12) . . ?
C53 K6 C64 46.75(14) . . ?
O3B K6 S1 70.0(2) . . ?
O3B K6 S5 73.7(2) . . ?
O3B K6 S6 129.5(2) . . ?
O3B K6 C96 97.2(3) . . ?
O3B K6 C68 132.1(3) . . ?
O3B K6 C67 109.5(3) . . ?
O3B K6 C54 93.0(2) . . ?
C96 K6 C68 46.84(10) . . ?
C67 K6 C96 40.83(8) . . ?
C67 K6 C68 22.96(6) . . ?
C54 K6 C96 23.34(6) . . ?
C54 K6 C68 40.57(9) . . ?
C54 K6 C67 23.43(6) . . ?
K1 S1 K4 79.47(4) . . ?
K3 S1 K1 103.36(4) . . ?
K3 S1 K4 79.95(4) . . ?
K6 S1 K1 154.95(5) . . ?
K6 S1 K3 79.91(4) . . ?
K6 S1 K4 76.66(4) . . ?
B1 S1 K1 70.86(17) . . ?
B1 S1 K3 75.49(16) . . ?
B1 S1 K4 135.33(17) . . ?
B1 S1 K6 132.96(18) . . ?
K1 S2 K3 105.73(5) . . ?
K2 S2 K1 74.30(4) . . ?
K2 S2 K3 80.14(4) . . ?
B1 S2 K1 73.69(18) . . ?
B1 S2 K2 132.48(18) . . ?
B1 S2 K3 75.86(17) . . ?
K1 S3 K2 73.96(4) . . ?
K1 S3 K4 83.02(4) . . ?
K2 S3 K4 103.07(4) . . ?
B2 S3 K1 134.60(19) . . ?
B2 S3 K2 72.86(19) . . ?
B2 S3 K4 75.32(18) . . ?
K2 S4 K3 76.86(4) . . ?
K2 S4 K4 104.37(4) . . ?
K4 S4 K3 78.94(4) . . ?
K5 S4 K2 148.14(5) . . ?
K5 S4 K3 74.90(4) . . ?
K5 S4 K4 84.39(4) . . ?
B2 S4 K2 73.72(18) . . ?
B2 S4 K3 134.51(18) . . ?
B2 S4 K4 75.76(18) . . ?
B2 S4 K5 137.81(19) . . ?
K5 S5 K4 80.26(4) . . ?
K6 S5 K4 77.83(4) . . ?
K6 S5 K5 109.07(5) . . ?
B3 S5 K4 128.3(2) . . ?
B3 S5 K5 70.2(2) . . ?
B3 S5 K6 73.40(19) . . ?
K5 S6 K3 76.21(4) . . ?
K5 S6 K6 110.34(5) . . ?
K6 S6 K3 79.30(4) . . ?
B3 S6 K3 126.1(2) . . ?
B3 S6 K5 72.62(19) . . ?
B3 S6 K6 72.03(19) . . ?
K1 O1 K2 82.39(10) . . ?
C73 O1 K1 130.1(4) . . ?
C73 O1 K2 101.0(4) . . ?
C76 O1 K1 104.6(4) . . ?
C76 O1 K2 131.8(4) . . ?
C76 O1 C73 108.6(4) . . ?
C2 C1 B1 121.4(4) . . ?
C6 C1 C2 117.9(4) . . ?
C6 C1 B1 120.6(4) . . ?
C1 C2 C16 121.0(4) . . ?
C3 C2 C1 120.5(5) . . ?
C3 C2 C16 118.5(4) . . ?
C2 C3 H3 119.7 . . ?
C4 C3 C2 120.5(5) . . ?
C4 C3 H3 119.7 . . ?
C3 C4 H4 120.0 . . ?
C3 C4 C5 119.9(5) . . ?
C5 C4 H4 120.0 . . ?
C4 C5 H5 119.6 . . ?
C4 C5 C6 120.8(5) . . ?
C6 C5 H5 119.6 . . ?
C1 C6 C7 120.6(4) . . ?
C5 C6 C1 120.4(4) . . ?
C5 C6 C7 119.0(4) . . ?
C8 C7 C6 119.4(4) . . ?
C8 C7 C12 119.1(4) . . ?
C12 C7 C6 121.4(4) . . ?
C7 C8 C14 119.7(4) . . ?
C9 C8 C7 120.0(5) . . ?
C9 C8 C14 120.3(5) . . ?
C8 C9 H9 119.3 . . ?
C8 C9 C10 121.5(5) . . ?
C10 C9 H9 119.3 . . ?
C9 C10 C15 120.0(5) . . ?
C11 C10 C9 118.3(5) . . ?
C11 C10 C15 121.7(5) . . ?
K3 C11 H11 105.8 . . ?
C10 C11 K3 80.8(3) . . ?
C10 C11 H11 119.2 . . ?
C10 C11 C12 121.6(5) . . ?
C12 C11 K3 83.9(3) . . ?
C12 C11 H11 119.2 . . ?
C7 C12 C13 121.3(4) . . ?
C11 C12 C7 119.5(5) . . ?
C11 C12 C13 119.2(5) . . ?
C12 C13 H13A 109.5 . . ?
C12 C13 H13B 109.5 . . ?
C12 C13 H13C 109.5 . . ?
H13A C13 H13B 109.5 . . ?
H13A C13 H13C 109.5 . . ?
H13B C13 H13C 109.5 . . ?
C8 C14 H14A 109.5 . . ?
C8 C14 H14B 109.5 . . ?
C8 C14 H14C 109.5 . . ?
H14A C14 H14B 109.5 . . ?
H14A C14 H14C 109.5 . . ?
H14B C14 H14C 109.5 . . ?
C10 C15 H15A 109.5 . . ?
C10 C15 H15B 109.5 . . ?
C10 C15 H15C 109.5 . . ?
H15A C15 H15B 109.5 . . ?
H15A C15 H15C 109.5 . . ?
H15B C15 H15C 109.5 . . ?
C2 C16 K1 118.7(3) . . ?
C17 C16 K1 77.4(3) . . ?
C17 C16 C2 120.3(5) . . ?
C17 C16 C21 120.3(5) . . ?
C21 C16 K1 77.2(3) . . ?
C21 C16 C2 119.3(5) . . ?
C16 C17 K1 78.8(3) . . ?
C16 C17 C18 118.9(5) . . ?
C16 C17 C23 121.1(5) . . ?
C18 C17 K1 73.4(3) . . ?
C18 C17 C23 120.1(5) . . ?
C23 C17 K1 118.7(3) . . ?
K1 C18 H18 112.4 . . ?
C17 C18 K1 82.2(3) . . ?
C17 C18 H18 119.1 . . ?
C19 C18 K1 76.3(3) . . ?
C19 C18 C17 121.7(5) . . ?
C19 C18 H18 119.1 . . ?
C18 C19 K1 79.0(3) . . ?
C18 C19 C24 121.0(5) . . ?
C20 C19 K1 79.5(3) . . ?
C20 C19 C18 118.0(5) . . ?
C20 C19 C24 120.9(5) . . ?
C24 C19 K1 111.2(3) . . ?
K1 C20 H20 113.6 . . ?
C19 C20 K1 76.0(3) . . ?
C19 C20 H20 118.7 . . ?
C19 C20 C21 122.6(5) . . ?
C21 C20 K1 81.8(3) . . ?
C21 C20 H20 118.7 . . ?
C16 C21 K1 78.8(3) . . ?
C16 C21 C22 121.1(5) . . ?
C20 C21 K1 73.9(3) . . ?
C20 C21 C16 118.4(5) . . ?
C20 C21 C22 120.4(5) . . ?
C22 C21 K1 118.3(3) . . ?
C21 C22 H22A 109.5 . . ?
C21 C22 H22B 109.5 . . ?
C21 C22 H22C 109.5 . . ?
H22A C22 H22B 109.5 . . ?
H22A C22 H22C 109.5 . . ?
H22B C22 H22C 109.5 . . ?
C17 C23 H23A 109.5 . . ?
C17 C23 H23B 109.5 . . ?
C17 C23 H23C 109.5 . . ?
H23A C23 H23B 109.5 . . ?
H23A C23 H23C 109.5 . . ?
H23B C23 H23C 109.5 . . ?
C19 C24 H24A 109.5 . . ?
C19 C24 H24B 109.5 . . ?
C19 C24 H24C 109.5 . . ?
H24A C24 H24B 109.5 . . ?
H24A C24 H24C 109.5 . . ?
H24B C24 H24C 109.5 . . ?
C26 C25 C30 117.5(4) . . ?
C26 C25 B2 121.2(4) . . ?
C30 C25 B2 121.2(4) . . ?
C25 C26 C40 120.4(4) . . ?
C27 C26 C25 121.5(5) . . ?
C27 C26 C40 118.0(4) . . ?
C26 C27 H27 120.0 . . ?
C28 C27 C26 120.1(5) . . ?
C28 C27 H27 120.0 . . ?
C27 C28 H28 120.1 . . ?
C27 C28 C29 119.8(5) . . ?
C29 C28 H28 120.1 . . ?
C28 C29 H29 119.6 . . ?
C28 C29 C30 120.7(5) . . ?
C30 C29 H29 119.6 . . ?
C25 C30 C31 119.9(4) . . ?
C29 C30 C25 120.3(4) . . ?
C29 C30 C31 119.7(4) . . ?
C32 C31 C30 120.3(4) . . ?
C36 C31 C30 120.2(4) . . ?
C36 C31 C32 119.5(5) . . ?
C31 C32 C39 120.4(5) . . ?
C33 C32 C31 119.2(5) . . ?
C33 C32 C39 120.3(5) . . ?
K4 C33 H33 100.9 . . ?
C32 C33 K4 86.5(3) . . ?
C32 C33 H33 119.1 . . ?
C34 C33 K4 82.9(4) . . ?
C34 C33 C32 121.7(5) . . ?
C34 C33 H33 119.1 . . ?
C33 C34 K4 73.6(3) . . ?
C33 C34 C38 120.0(5) . . ?
C35 C34 K4 91.8(4) . . ?
C35 C34 C33 118.1(5) . . ?
C35 C34 C38 121.9(5) . . ?
C38 C34 K4 105.2(4) . . ?
C34 C35 H35 119.1 . . ?
C34 C35 C36 121.9(5) . . ?
C36 C35 H35 119.1 . . ?
C31 C36 C37 120.5(5) . . ?
C35 C36 C31 119.5(5) . . ?
C35 C36 C37 120.0(5) . . ?
C36 C37 H37A 109.5 . . ?
C36 C37 H37B 109.5 . . ?
C36 C37 H37C 109.5 . . ?
H37A C37 H37B 109.5 . . ?
H37A C37 H37C 109.5 . . ?
H37B C37 H37C 109.5 . . ?
C34 C38 H38A 109.5 . . ?
C34 C38 H38B 109.5 . . ?
C34 C38 H38C 109.5 . . ?
H38A C38 H38B 109.5 . . ?
H38A C38 H38C 109.5 . . ?
H38B C38 H38C 109.5 . . ?
C32 C39 H39A 109.5 . . ?
C32 C39 H39B 109.5 . . ?
C32 C39 H39C 109.5 . . ?
H39A C39 H39B 109.5 . . ?
H39A C39 H39C 109.5 . . ?
H39B C39 H39C 109.5 . . ?
C26 C40 K2 118.5(3) . . ?
C41 C40 K2 83.9(3) . . ?
C41 C40 C26 120.7(5) . . ?
C41 C40 C45 119.8(5) . . ?
C45 C40 K2 70.3(3) . . ?
C45 C40 C26 119.5(4) . . ?
C40 C41 C47 120.1(5) . . ?
C42 C41 C40 119.2(5) . . ?
C42 C41 C47 120.6(5) . . ?
K2 C42 H42 118.0 . . ?
C41 C42 K2 83.4(3) . . ?
C41 C42 H42 118.8 . . ?
C43 C42 K2 70.2(3) . . ?
C43 C42 C41 122.3(5) . . ?
C43 C42 H42 118.8 . . ?
C42 C43 K2 86.4(3) . . ?
C42 C43 C44 117.7(5) . . ?
C42 C43 C48 121.0(6) . . ?
C44 C43 K2 72.6(3) . . ?
C44 C43 C48 121.3(6) . . ?
C48 C43 K2 110.8(3) . . ?
K2 C44 H44 106.3 . . ?
C43 C44 K2 82.5(3) . . ?
C43 C44 H44 118.9 . . ?
C43 C44 C45 122.1(5) . . ?
C45 C44 K2 81.9(3) . . ?
C45 C44 H44 118.9 . . ?
C40 C45 K2 85.9(3) . . ?
C40 C45 C44 118.8(5) . . ?
C40 C45 C46 119.9(5) . . ?
C44 C45 K2 72.9(3) . . ?
C44 C45 C46 121.3(5) . . ?
C46 C45 K2 112.0(3) . . ?
C45 C46 H46A 109.5 . . ?
C45 C46 H46B 109.5 . . ?
C45 C46 H46C 109.5 . . ?
H46A C46 H46B 109.5 . . ?
H46A C46 H46C 109.5 . . ?
H46B C46 H46C 109.5 . . ?
C41 C47 H47A 109.5 . . ?
C41 C47 H47B 109.5 . . ?
C41 C47 H47C 109.5 . . ?
H47A C47 H47B 109.5 . . ?
H47A C47 H47C 109.5 . . ?
H47B C47 H47C 109.5 . . ?
C43 C48 H48A 109.5 . . ?
C43 C48 H48B 109.5 . . ?
C43 C48 H48C 109.5 . . ?
H48A C48 H48B 109.5 . . ?
H48A C48 H48C 109.5 . . ?
H48B C48 H48C 109.5 . . ?
C59 C60 K5 77.3(4) . . ?
C59 C60 C75 120.0 . . ?
C59 C60 C81 120.4(9) . . ?
C75 C60 K5 76.7(4) . . ?
C75 C60 C81 119.6(9) . . ?
C81 C60 K5 119.3(8) . . ?
K5 C59 H59 116.2 . . ?
C60 C59 K5 78.3(4) . . ?
C60 C59 H59 120.0 . . ?
C60 C59 C79 120.0 . . ?
C79 C59 K5 76.1(4) . . ?
C79 C59 H59 120.0 . . ?
C59 C79 K5 79.3(4) . . ?
C59 C79 C78 120.0 . . ?
C59 C79 C63A 122.1(8) . . ?
C78 C79 K5 76.5(4) . . ?
C78 C79 C63A 117.8(8) . . ?
C63A C79 K5 111.8(7) . . ?
K5 C78 H78 113.7 . . ?
C79 C78 K5 78.7(4) . . ?
C79 C78 H78 120.0 . . ?
C79 C78 C77 120.0 . . ?
C77 C78 K5 78.1(4) . . ?
C77 C78 H78 120.0 . . ?
C78 C77 K5 77.0(4) . . ?
C78 C77 C80 114.3(9) . . ?
C75 C77 K5 79.3(4) . . ?
C75 C77 C78 120.0 . . ?
C75 C77 C80 125.7(9) . . ?
C80 C77 K5 113.1(8) . . ?
C60 C75 K5 78.9(4) . . ?
C60 C75 C82 122.0(9) . . ?
C77 C75 K5 76.1(4) . . ?
C77 C75 C60 120.0 . . ?
C77 C75 C82 117.9(9) . . ?
C82 C75 K5 117.4(10) . . ?
H61A C61 H61B 109.5 . . ?
H61A C61 H61C 109.5 . . ?
H61B C61 H61C 109.5 . . ?
C74 C61 H61A 109.5 . . ?
C74 C61 H61B 109.5 . . ?
C74 C61 H61C 109.5 . . ?
H62A C62 H62B 109.5 . . ?
H62A C62 H62C 109.5 . . ?
H62B C62 H62C 109.5 . . ?
C56 C62 H62A 109.5 . . ?
C56 C62 H62B 109.5 . . ?
C56 C62 H62C 109.5 . . ?
K6 C66 H66 106.1 . . ?
C65 C66 K6 78.6(6) . . ?
C65 C66 H66 120.0 . . ?
C65 C66 C53 120.0 . . ?
C53 C66 K6 85.5(5) . . ?
C53 C66 H66 120.0 . . ?
C66 C65 K6 77.2(6) . . ?
C66 C65 C64 120.0 . . ?
C66 C65 C49 111.9(9) . . ?
C64 C65 K6 86.2(6) . . ?
C64 C65 C49 128.1(9) . . ?
C49 C65 K6 103.9(9) . . ?
C65 C64 K6 70.6(5) . . ?
C65 C64 C86 123.8(10) . . ?
C69 C64 K6 85.7(5) . . ?
C69 C64 C65 120.0 . . ?
C69 C64 C86 116.1(10) . . ?
C86 C64 K6 116.8(12) . . ?
C64 C69 C94 120.0 . . ?
C70 C69 C64 131.0(11) . . ?
C70 C69 C94 109.0(11) . . ?
C69 C94 H94 120.0 . . ?
C69 C94 C53 120.0 . . ?
C53 C94 H94 120.0 . . ?
C66 C53 K6 71.1(5) . . ?
C66 C53 C72 122.3(8) . . ?
C94 C53 K6 86.4(5) . . ?
C94 C53 C66 120.0 . . ?
C94 C53 C72 117.7(8) . . ?
C72 C53 K6 113.1(8) . . ?
C69 C70 H70A 109.5 . . ?
C69 C70 H70B 109.5 . . ?
C69 C70 H70C 109.5 . . ?
H70A C70 H70B 109.5 . . ?
H70A C70 H70C 109.5 . . ?
H70B C70 H70C 109.5 . . ?
H71A C71 H71B 109.5 . . ?
H71A C71 H71C 109.5 . . ?
H71B C71 H71C 109.5 . . ?
C96 C71 H71A 109.5 . . ?
C96 C71 H71B 109.5 . . ?
C96 C71 H71C 109.5 . . ?
C53 C72 H72A 109.5 . . ?
C53 C72 H72B 109.5 . . ?
C53 C72 H72C 109.5 . . ?
H72A C72 H72B 109.5 . . ?
H72A C72 H72C 109.5 . . ?
H72B C72 H72C 109.5 . . ?
O1 C73 H73C 109.9 . . ?
O1 C73 H73D 109.9 . . ?
O1 C73 H73A 110.7 . . ?
O1 C73 H73B 110.7 . . ?
O1 C73 C74A 105.1(10) . . ?
H73C C73 H73D 108.3 . . ?
H73A C73 H73B 108.8 . . ?
C74A C73 H73A 110.7 . . ?
C74A C73 H73B 110.7 . . ?
C74B C73 O1 109.0(8) . . ?
C74B C73 H73C 109.9 . . ?
C74B C73 H73D 109.9 . . ?
O1 C76 H76C 110.0 . . ?
O1 C76 H76D 110.0 . . ?
O1 C76 H76A 110.8 . . ?
O1 C76 H76B 110.8 . . ?
O1 C76 C75A 104.9(9) . . ?
O1 C76 C75B 108.5(8) . . ?
H76C C76 H76D 108.4 . . ?
H76A C76 H76B 108.8 . . ?
C75A C76 H76A 110.8 . . ?
C75A C76 H76B 110.8 . . ?
C75B C76 H76C 110.0 . . ?
C75B C76 H76D 110.0 . . ?
S2 B1 S1 124.3(3) . . ?
C1 B1 S1 119.8(4) . . ?
C1 B1 S2 115.9(4) . . ?
S3 B2 S4 123.7(3) . . ?
C25 B2 S3 117.2(4) . . ?
C25 B2 S4 119.0(3) . . ?
S5 B3 S6 123.9(3) . . ?
C87 B3 S5 124.2(9) . . ?
C87 B3 S6 111.9(9) . . ?
C91 B3 S5 114.6(7) . . ?
C91 B3 S6 121.5(7) . . ?
K5 O2A K3 84.9(10) . . ?
C77A O2A K3 98(2) . . ?
C77A O2A K5 117(2) . . ?
C80A O2A K3 135(2) . . ?
C80A O2A K5 113(2) . . ?
C80A O2A C77A 108(3) . . ?
C81A O3A K4 110.8(15) . . ?
C84A O3A K4 135.5(16) . . ?
C84A O3A C81A 107.5(9) . . ?
C79 C63A H63A 109.5 . . ?
C79 C63A H63B 109.5 . . ?
C79 C63A H63C 109.5 . . ?
H63A C63A H63B 109.5 . . ?
H63A C63A H63C 109.5 . . ?
H63B C63A H63C 109.5 . . ?
C73 C74A H74A 111.0 . . ?
C73 C74A H74B 111.0 . . ?
H74A C74A H74B 109.0 . . ?
C75A C74A C73 103.9(15) . . ?
C75A C74A H74A 111.0 . . ?
C75A C74A H74B 111.0 . . ?
C76 C75A H75A 110.2 . . ?
C76 C75A H75B 110.2 . . ?
C74A C75A C76 107.5(15) . . ?
C74A C75A H75A 110.2 . . ?
C74A C75A H75B 110.2 . . ?
H75A C75A H75B 108.5 . . ?
O2A C77A H77A 112.4 . . ?
O2A C77A H77B 112.4 . . ?
H77A C77A H77B 110.0 . . ?
C78A C77A O2A 97(2) . . ?
C78A C77A H77A 112.4 . . ?
C78A C77A H77B 112.4 . . ?
C77A C78A H78A 110.8 . . ?
C77A C78A H78B 110.8 . . ?
C77A C78A C79A 104.8(18) . . ?
H78A C78A H78B 108.9 . . ?
C79A C78A H78A 110.8 . . ?
C79A C78A H78B 110.8 . . ?
C78A C79A H79A 111.6 . . ?
C78A C79A H79B 111.6 . . ?
H79A C79A H79B 109.4 . . ?
C80A C79A C78A 101.1(18) . . ?
C80A C79A H79A 111.6 . . ?
C80A C79A H79B 111.6 . . ?
O2A C80A C79A 108(3) . . ?
O2A C80A H80A 110.0 . . ?
O2A C80A H80B 110.0 . . ?
C79A C80A H80A 110.0 . . ?
C79A C80A H80B 110.0 . . ?
H80A C80A H80B 108.4 . . ?
O3A C81A H81A 110.9 . . ?
O3A C81A H81B 110.9 . . ?
O3A C81A C82A 104.5(8) . . ?
H81A C81A H81B 108.9 . . ?
C82A C81A H81A 110.9 . . ?
C82A C81A H81B 110.9 . . ?
C81A C82A H82A 111.3 . . ?
C81A C82A H82B 111.3 . . ?
H82A C82A H82B 109.2 . . ?
C83A C82A C81A 102.3(10) . . ?
C83A C82A H82A 111.3 . . ?
C83A C82A H82B 111.3 . . ?
C82A C83A H83A 111.8 . . ?
C82A C83A H83B 111.8 . . ?
C82A C83A C84A 100.1(11) . . ?
H83A C83A H83B 109.5 . . ?
C84A C83A H83A 111.8 . . ?
C84A C83A H83B 111.8 . . ?
O3A C84A C83A 97.8(12) . . ?
O3A C84A H84A 112.2 . . ?
O3A C84A H84B 112.2 . . ?
C83A C84A H84A 112.2 . . ?
C83A C84A H84B 112.2 . . ?
H84A C84A H84B 109.8 . . ?
K3 O2B K5 82.0(5) . . ?
C77B O2B K3 123.7(14) . . ?
C77B O2B K5 108.1(11) . . ?
C77B O2B C80B 104.6(15) . . ?
C80B O2B K3 127.6(11) . . ?
C80B O2B K5 102.7(11) . . ?
K6 O3B K4 84.4(3) . . ?
C81B O3B K4 105.9(7) . . ?
C81B O3B K6 138.5(10) . . ?
C84B O3B K4 134.8(8) . . ?
C84B O3B K6 100.9(12) . . ?
C84B O3B C81B 99.3(11) . . ?
H63D C63B H63E 109.5 . . ?
H63D C63B H63F 109.5 . . ?
H63E C63B H63F 109.5 . . ?
C58 C63B H63D 109.5 . . ?
C58 C63B H63E 109.5 . . ?
C58 C63B H63F 109.5 . . ?
C73 C74B H74C 110.6 . . ?
C73 C74B H74D 110.6 . . ?
C73 C74B C75B 105.9(11) . . ?
H74C C74B H74D 108.7 . . ?
C75B C74B H74C 110.6 . . ?
C75B C74B H74D 110.6 . . ?
C76 C75B C74B 104.4(10) . . ?
C76 C75B H75C 110.9 . . ?
C76 C75B H75D 110.9 . . ?
C74B C75B H75C 110.9 . . ?
C74B C75B H75D 110.9 . . ?
H75C C75B H75D 108.9 . . ?
O2B C77B H77C 109.8 . . ?
O2B C77B H77D 109.8 . . ?
O2B C77B C78B 109.6(13) . . ?
H77C C77B H77D 108.2 . . ?
C78B C77B H77C 109.8 . . ?
C78B C77B H77D 109.8 . . ?
C77B C78B H78C 111.2 . . ?
C77B C78B H78D 111.2 . . ?
H78C C78B H78D 109.1 . . ?
C79B C78B C77B 102.9(9) . . ?
C79B C78B H78C 111.2 . . ?
C79B C78B H78D 111.2 . . ?
C78B C79B H79C 110.6 . . ?
C78B C79B H79D 110.6 . . ?
H79C C79B H79D 108.7 . . ?
C80B C79B C78B 105.9(10) . . ?
C80B C79B H79C 110.6 . . ?
C80B C79B H79D 110.6 . . ?
O2B C80B C79B 104.9(11) . . ?
O2B C80B H80C 110.8 . . ?
O2B C80B H80D 110.8 . . ?
C79B C80B H80C 110.8 . . ?
C79B C80B H80D 110.8 . . ?
H80C C80B H80D 108.8 . . ?
O3B C81B H81C 111.0 . . ?
O3B C81B H81D 111.0 . . ?
O3B C81B C82B 104.0(9) . . ?
H81C C81B H81D 109.0 . . ?
C82B C81B H81C 111.0 . . ?
C82B C81B H81D 111.0 . . ?
C81B C82B H82C 110.6 . . ?
C81B C82B H82D 110.6 . . ?
C81B C82B C83B 105.6(8) . . ?
H82C C82B H82D 108.7 . . ?
C83B C82B H82C 110.6 . . ?
C83B C82B H82D 110.6 . . ?
C82B C83B H83C 111.6 . . ?
C82B C83B H83D 111.6 . . ?
H83C C83B H83D 109.4 . . ?
C84B C83B C82B 101.1(10) . . ?
C84B C83B H83C 111.6 . . ?
C84B C83B H83D 111.6 . . ?
O3B C84B C83B 102.5(10) . . ?
O3B C84B H84C 111.3 . . ?
O3B C84B H84D 111.3 . . ?
C83B C84B H84C 111.3 . . ?
C83B C84B H84D 111.3 . . ?
H84C C84B H84D 109.2 . . ?
C85A O4 C88A 105.0(19) . . ?
C88B O4 C85B 110.8(13) . . ?
O4 C85A H85A 110.7 . . ?
O4 C85A H85B 110.7 . . ?
O4 C85A C86A 105(3) . . ?
H85A C85A H85B 108.8 . . ?
C86A C85A H85A 110.7 . . ?
C86A C85A H85B 110.7 . . ?
C85A C86A H86A 110.3 . . ?
C85A C86A H86B 110.3 . . ?
C85A C86A C87A 107(3) . . ?
H86A C86A H86B 108.6 . . ?
C87A C86A H86A 110.3 . . ?
C87A C86A H86B 110.3 . . ?
C86A C87A H87A 112.0 . . ?
C86A C87A H87B 112.0 . . ?
H87A C87A H87B 109.7 . . ?
C88A C87A C86A 99(3) . . ?
C88A C87A H87A 112.0 . . ?
C88A C87A H87B 112.0 . . ?
O4 C88A H88A 107.0 . . ?
O4 C88A H88B 107.1 . . ?
C87A C88A O4 121(3) . . ?
C87A C88A H88A 107.0 . . ?
C87A C88A H88B 107.1 . . ?
H88A C88A H88B 106.8 . . ?
O4 C85B H85C 110.4 . . ?
O4 C85B H85D 110.4 . . ?
O4 C85B C86B 107(2) . . ?
H85C C85B H85D 108.6 . . ?
C86B C85B H85C 110.4 . . ?
C86B C85B H85D 110.4 . . ?
C85B C86B H86C 111.6 . . ?
C85B C86B H86D 111.6 . . ?
H86C C86B H86D 109.4 . . ?
C87B C86B C85B 101(2) . . ?
C87B C86B H86C 111.6 . . ?
C87B C86B H86D 111.6 . . ?
C86B C87B H87C 110.3 . . ?
C86B C87B H87D 110.3 . . ?
C86B C87B C88B 107.2(19) . . ?
H87C C87B H87D 108.5 . . ?
C88B C87B H87C 110.3 . . ?
C88B C87B H87D 110.3 . . ?
O4 C88B C87B 98.9(16) . . ?
O4 C88B H88C 112.0 . . ?
O4 C88B H88D 112.0 . . ?
C87B C88B H88C 112.0 . . ?
C87B C88B H88D 112.0 . . ?
H88C C88B H88D 109.7 . . ?
C61 C74 K5 121.3(5) . . ?
C63 C74 K5 77.9(3) . . ?
C63 C74 C61 119.2(6) . . ?
C63 C74 C55 120.0 . . ?
C55 C74 K5 73.9(3) . . ?
C55 C74 C61 120.8(6) . . ?
K5 C63 H63 118.7 . . ?
C74 C63 K5 79.0(3) . . ?
C74 C63 H63 120.0 . . ?
C74 C63 C58 120.0 . . ?
C58 C63 K5 73.2(3) . . ?
C58 C63 H63 120.0 . . ?
C63B C58 K5 111.5(5) . . ?
C63 C58 K5 83.2(3) . . ?
C63 C58 C63B 119.1(6) . . ?
C57 C58 K5 73.2(3) . . ?
C57 C58 C63B 120.8(6) . . ?
C57 C58 C63 120.0 . . ?
K5 C57 H57 109.8 . . ?
C58 C57 K5 82.4(3) . . ?
C58 C57 H57 120.0 . . ?
C58 C57 C56 120.0 . . ?
C56 C57 K5 78.1(3) . . ?
C56 C57 H57 120.0 . . ?
C62 C56 K5 113.2(5) . . ?
C57 C56 K5 76.9(3) . . ?
C57 C56 C62 121.2(6) . . ?
C55 C56 K5 83.0(3) . . ?
C55 C56 C62 118.7(6) . . ?
C55 C56 C57 120.0 . . ?
C74 C55 K5 82.7(3) . . ?
C74 C55 C92 119.2(6) . . ?
C56 C55 K5 72.7(3) . . ?
C56 C55 C74 120.0 . . ?
C56 C55 C92 120.8(6) . . ?
C92 C55 K5 116.7(7) . . ?
C77 C80 H80E 109.5 . . ?
C77 C80 H80F 109.5 . . ?
C77 C80 H80G 109.5 . . ?
H80E C80 H80F 109.5 . . ?
H80E C80 H80G 109.5 . . ?
H80F C80 H80G 109.5 . . ?
C60 C81 H81E 109.5 . . ?
C60 C81 H81F 109.5 . . ?
C60 C81 H81G 109.5 . . ?
H81E C81 H81F 109.5 . . ?
H81E C81 H81G 109.5 . . ?
H81F C81 H81G 109.5 . . ?
C84 C83 H83 120.1 . . ?
C82 C83 H83 120.1 . . ?
C82 C83 C84 119.8(16) . . ?
C83 C84 H84 120.5 . . ?
C85 C84 C83 119.0(14) . . ?
C85 C84 H84 120.5 . . ?
C84 C85 H85 118.5 . . ?
C86 C85 C84 123.0(18) . . ?
C86 C85 H85 118.5 . . ?
C83 C82 C75 115.5(17) . . ?
C83 C82 C87 122(2) . . ?
C87 C82 C75 122.5(18) . . ?
C85 C86 C64 121(2) . . ?
C85 C86 C87 120(2) . . ?
C87 C86 C64 120(2) . . ?
C82 C87 B3 120(2) . . ?
C86 C87 B3 123(2) . . ?
C86 C87 C82 117(2) . . ?
C89 C88 H88 120.3 . . ?
C93 C88 H88 120.3 . . ?
C93 C88 C89 119.4(10) . . ?
C89 C90 C91 120.6(15) . . ?
C89 C90 C50 115.9(13) . . ?
C91 C90 C50 123.4(15) . . ?
C88 C89 C90 120.9(12) . . ?
C88 C89 H89 119.6 . . ?
C90 C89 H89 119.6 . . ?
C93 C92 C55 116.3(12) . . ?
C91 C92 C55 122.6(13) . . ?
C91 C92 C93 121.2(14) . . ?
C88 C93 C92 120.5(11) . . ?
C88 C93 H93 119.7 . . ?
C92 C93 H93 119.7 . . ?
C90 C91 B3 120.1(16) . . ?
C92 C91 B3 122.5(16) . . ?
C92 C91 C90 117.4(16) . . ?
H95A C95 H95B 109.5 . . ?
H95A C95 H95C 109.5 . . ?
H95B C95 H95C 109.5 . . ?
C67 C95 H95A 109.5 . . ?
C67 C95 H95B 109.5 . . ?
C67 C95 H95C 109.5 . . ?
H52A C52 H52B 109.5 . . ?
H52A C52 H52C 109.5 . . ?
H52B C52 H52C 109.5 . . ?
C51 C52 H52A 109.5 . . ?
C51 C52 H52B 109.5 . . ?
C51 C52 H52C 109.5 . . ?
C65 C49 H49A 109.5 . . ?
C65 C49 H49B 109.5 . . ?
C65 C49 H49C 109.5 . . ?
H49A C49 H49B 109.5 . . ?
H49A C49 H49C 109.5 . . ?
H49B C49 H49C 109.5 . . ?
C71 C96 K6 114.9(7) . . ?
C50 C96 K6 82.3(4) . . ?
C50 C96 C71 117.3(7) . . ?
C50 C96 C54 120.0 . . ?
C54 C96 K6 76.0(4) . . ?
C54 C96 C71 122.6(7) . . ?
C96 C50 C90 114.9(7) . . ?
C51 C50 C90 125.1(7) . . ?
C51 C50 C96 120.0 . . ?
C50 C51 C52 115.2(7) . . ?
C50 C51 C68 120.0 . . ?
C68 C51 C52 124.7(7) . . ?
K6 C68 H68 114.7 . . ?
C51 C68 K6 81.0(4) . . ?
C51 C68 H68 120.0 . . ?
C51 C68 C67 120.0 . . ?
C67 C68 K6 74.8(4) . . ?
C67 C68 H68 120.0 . . ?
C95 C67 K6 109.8(6) . . ?
C68 C67 K6 82.2(4) . . ?
C68 C67 C95 121.1(6) . . ?
C54 C67 K6 76.9(3) . . ?
C54 C67 C95 118.9(6) . . ?
C54 C67 C68 120.0 . . ?
K6 C54 H54 109.9 . . ?
C96 C54 K6 80.7(4) . . ?
C96 C54 H54 120.0 . . ?
C67 C54 K6 79.7(3) . . ?
C67 C54 C96 120.0 . . ?
C67 C54 H54 120.0 . . ?

loop_
_geom_bond_atom_site_label_1
_geom_bond_atom_site_label_2
_geom_bond_distance
_geom_bond_site_symmetry_2
_geom_bond_publ_flag
K1 K2 3.7774(15) . ?
K1 K4 4.1989(15) . ?
K1 S1 3.2317(16) . ?
K1 S2 3.1348(16) . ?
K1 S3 3.1056(15) . ?
K1 O1 2.864(4) . ?
K1 C16 3.396(5) . ?
K1 C17 3.379(5) . ?
K1 C18 3.267(5) . ?
K1 C19 3.234(5) . ?
K1 C20 3.277(5) . ?
K1 C21 3.375(5) . ?
K2 K3 4.0817(15) . ?
K2 K4 5.0122(15) . ?
K2 S2 3.1202(15) . ?
K2 S3 3.1731(17) . ?
K2 S4 3.1369(16) . ?
K2 O1 2.871(4) . ?
K2 C40 3.455(5) . ?
K2 C42 3.469(5) . ?
K2 C43 3.271(6) . ?
K2 C44 3.148(5) . ?
K2 C45 3.261(5) . ?
K3 K4 4.2164(17) . ?
K3 K5 3.9310(16) . ?
K3 K6 4.1036(17) . ?
K3 S1 3.2257(16) . ?
K3 S2 3.2195(15) . ?
K3 S4 3.4205(16) . ?
K3 S6 3.2365(17) . ?
K3 C11 3.528(5) . ?
K3 O2A 2.94(4) . ?
K3 O2B 2.84(2) . ?
K4 K5 4.1872(15) . ?
K4 K6 4.0336(16) . ?
K4 S1 3.3358(16) . ?
K4 S3 3.2282(16) . ?
K4 S4 3.2073(16) . ?
K4 S5 3.2699(16) . ?
K4 C33 3.343(6) . ?
K4 C34 3.457(6) . ?
K4 O3A 2.89(2) . ?
K4 O3B 3.028(11) . ?
K5 S4 3.0236(15) . ?
K5 S5 3.2267(19) . ?
K5 S6 3.1325(18) . ?
K5 C59 3.288(12) . ?
K5 C79 3.248(11) . ?
K5 C78 3.221(11) . ?
K5 C77 3.234(13) . ?
K5 C75 3.274(13) . ?
K5 O2A 2.89(3) . ?
K5 O2B 3.145(16) . ?
K5 C57 3.214(8) . ?
K5 C56 3.229(9) . ?
K6 S1 3.1640(17) . ?
K6 S5 3.1499(18) . ?
K6 S6 3.1944(19) . ?
K6 C66 3.310(14) . ?
K6 C65 3.327(16) . ?
K6 C64 3.519(19) . ?
K6 C53 3.487(13) . ?
K6 O3B 2.979(12) . ?
K6 C96 3.462(11) . ?
K6 C68 3.531(11) . ?
K6 C67 3.439(10) . ?
K6 C54 3.404(10) . ?
S1 B1 1.818(6) . ?
S2 B1 1.798(6) . ?
S3 B2 1.795(5) . ?
S4 B2 1.810(6) . ?
S5 B3 1.795(7) . ?
S6 B3 1.810(7) . ?
O1 C73 1.432(7) . ?
O1 C76 1.427(7) . ?
C1 C2 1.412(6) . ?
C1 C6 1.409(7) . ?
C1 B1 1.599(7) . ?
C2 C3 1.397(7) . ?
C2 C16 1.504(7) . ?
C3 H3 0.9500 . ?
C3 C4 1.378(7) . ?
C4 H4 0.9500 . ?
C4 C5 1.379(7) . ?
C5 H5 0.9500 . ?
C5 C6 1.393(7) . ?
C6 C7 1.495(7) . ?
C7 C8 1.403(7) . ?
C7 C12 1.406(7) . ?
C8 C9 1.392(7) . ?
C8 C14 1.513(7) . ?
C9 H9 0.9500 . ?
C9 C10 1.392(8) . ?
C10 C11 1.390(8) . ?
C10 C15 1.510(7) . ?
C11 H11 0.9500 . ?
C11 C12 1.398(7) . ?
C12 C13 1.507(7) . ?
C13 H13A 0.9800 . ?
C13 H13B 0.9800 . ?
C13 H13C 0.9800 . ?
C14 H14A 0.9800 . ?
C14 H14B 0.9800 . ?
C14 H14C 0.9800 . ?
C15 H15A 0.9800 . ?
C15 H15B 0.9800 . ?
C15 H15C 0.9800 . ?
C16 C17 1.396(8) . ?
C16 C21 1.407(7) . ?
C17 C18 1.410(8) . ?
C17 C23 1.498(8) . ?
C18 H18 0.9500 . ?
C18 C19 1.390(8) . ?
C19 C20 1.378(8) . ?
C19 C24 1.516(8) . ?
C20 H20 0.9500 . ?
C20 C21 1.402(7) . ?
C21 C22 1.501(8) . ?
C22 H22A 0.9800 . ?
C22 H22B 0.9800 . ?
C22 H22C 0.9800 . ?
C23 H23A 0.9800 . ?
C23 H23B 0.9800 . ?
C23 H23C 0.9800 . ?
C24 H24A 0.9800 . ?
C24 H24B 0.9800 . ?
C24 H24C 0.9800 . ?
C25 C26 1.402(7) . ?
C25 C30 1.414(7) . ?
C25 B2 1.596(7) . ?
C26 C27 1.398(7) . ?
C26 C40 1.509(7) . ?
C27 H27 0.9500 . ?
C27 C28 1.378(8) . ?
C28 H28 0.9500 . ?
C28 C29 1.388(7) . ?
C29 H29 0.9500 . ?
C29 C30 1.398(7) . ?
C30 C31 1.507(7) . ?
C31 C32 1.397(7) . ?
C31 C36 1.396(7) . ?
C32 C33 1.390(8) . ?
C32 C39 1.503(8) . ?
C33 H33 0.9500 . ?
C33 C34 1.388(8) . ?
C34 C35 1.378(8) . ?
C34 C38 1.512(8) . ?
C35 H35 0.9500 . ?
C35 C36 1.387(7) . ?
C36 C37 1.513(7) . ?
C37 H37A 0.9800 . ?
C37 H37B 0.9800 . ?
C37 H37C 0.9800 . ?
C38 H38A 0.9800 . ?
C38 H38B 0.9800 . ?
C38 H38C 0.9800 . ?
C39 H39A 0.9800 . ?
C39 H39B 0.9800 . ?
C39 H39C 0.9800 . ?
C40 C41 1.399(7) . ?
C40 C45 1.400(7) . ?
C41 C42 1.391(8) . ?
C41 C47 1.509(8) . ?
C42 H42 0.9500 . ?
C42 C43 1.381(9) . ?
C43 C44 1.388(8) . ?
C43 C48 1.514(8) . ?
C44 H44 0.9500 . ?
C44 C45 1.400(8) . ?
C45 C46 1.507(7) . ?
C46 H46A 0.9800 . ?
C46 H46B 0.9800 . ?
C46 H46C 0.9800 . ?
C47 H47A 0.9800 . ?
C47 H47B 0.9800 . ?
C47 H47C 0.9800 . ?
C48 H48A 0.9800 . ?
C48 H48B 0.9800 . ?
C48 H48C 0.9800 . ?
C60 C59 1.3900 . ?
C60 C75 1.3900 . ?
C60 C81 1.453(16) . ?
C59 H59 0.9500 . ?
C59 C79 1.3900 . ?
C79 C78 1.3900 . ?
C79 C63A 1.529(16) . ?
C78 H78 0.9500 . ?
C78 C77 1.3900 . ?
C77 C75 1.3900 . ?
C77 C80 1.492(17) . ?
C75 C82 1.53(2) . ?
C61 H61A 0.9800 . ?
C61 H61B 0.9800 . ?
C61 H61C 0.9800 . ?
C61 C74 1.544(11) . ?
C62 H62A 0.9800 . ?
C62 H62B 0.9800 . ?
C62 H62C 0.9800 . ?
C62 C56 1.499(12) . ?
C66 H66 0.9500 . ?
C66 C65 1.3900 . ?
C66 C53 1.3900 . ?
C65 C64 1.3900 . ?
C65 C49 1.610(19) . ?
C64 C69 1.3900 . ?
C64 C86 1.54(3) . ?
C69 C94 1.3900 . ?
C69 C70 1.36(2) . ?
C94 H94 0.9500 . ?
C94 C53 1.3900 . ?
C53 C72 1.552(17) . ?
C70 H70A 0.9800 . ?
C70 H70B 0.9800 . ?
C70 H70C 0.9800 . ?
C71 H71A 0.9800 . ?
C71 H71B 0.9800 . ?
C71 H71C 0.9800 . ?
C71 C96 1.449(13) . ?
C72 H72A 0.9800 . ?
C72 H72B 0.9800 . ?
C72 H72C 0.9800 . ?
C73 H73C 0.9900 . ?
C73 H73D 0.9900 . ?
C73 H73A 0.9900 . ?
C73 H73B 0.9900 . ?
C73 C74A 1.58(2) . ?
C73 C74B 1.403(16) . ?
C76 H76C 0.9900 . ?
C76 H76D 0.9900 . ?
C76 H76A 0.9900 . ?
C76 H76B 0.9900 . ?
C76 C75A 1.489(19) . ?
C76 C75B 1.463(15) . ?
B3 C87 1.59(3) . ?
B3 C91 1.61(2) . ?
O2A C77A 1.51(5) . ?
O2A C80A 1.40(5) . ?
O3A C81A 1.475(9) . ?
O3A C84A 1.455(11) . ?
C63A H63A 0.9800 . ?
C63A H63B 0.9800 . ?
C63A H63C 0.9800 . ?
C74A H74A 0.9900 . ?
C74A H74B 0.9900 . ?
C74A C75A 1.37(3) . ?
C75A H75A 0.9900 . ?
C75A H75B 0.9900 . ?
C77A H77A 0.9900 . ?
C77A H77B 0.9900 . ?
C77A C78A 1.465(19) . ?
C78A H78A 0.9900 . ?
C78A H78B 0.9900 . ?
C78A C79A 1.48(2) . ?
C79A H79A 0.9900 . ?
C79A H79B 0.9900 . ?
C79A C80A 1.45(2) . ?
C80A H80A 0.9900 . ?
C80A H80B 0.9900 . ?
C81A H81A 0.9900 . ?
C81A H81B 0.9900 . ?
C81A C82A 1.528(11) . ?
C82A H82A 0.9900 . ?
C82A H82B 0.9900 . ?
C82A C83A 1.519(13) . ?
C83A H83A 0.9900 . ?
C83A H83B 0.9900 . ?
C83A C84A 1.536(14) . ?
C84A H84A 0.9900 . ?
C84A H84B 0.9900 . ?
O2B C77B 1.42(3) . ?
O2B C80B 1.47(3) . ?
O3B C81B 1.490(10) . ?
O3B C84B 1.445(12) . ?
C63B H63D 0.9800 . ?
C63B H63E 0.9800 . ?
C63B H63F 0.9800 . ?
C63B C58 1.538(12) . ?
C74B H74C 0.9900 . ?
C74B H74D 0.9900 . ?
C74B C75B 1.54(2) . ?
C75B H75C 0.9900 . ?
C75B H75D 0.9900 . ?
C77B H77C 0.9900 . ?
C77B H77D 0.9900 . ?
C77B C78B 1.519(15) . ?
C78B H78C 0.9900 . ?
C78B H78D 0.9900 . ?
C78B C79B 1.513(16) . ?
C79B H79C 0.9900 . ?
C79B H79D 0.9900 . ?
C79B C80B 1.478(17) . ?
C80B H80C 0.9900 . ?
C80B H80D 0.9900 . ?
C81B H81C 0.9900 . ?
C81B H81D 0.9900 . ?
C81B C82B 1.493(12) . ?
C82B H82C 0.9900 . ?
C82B H82D 0.9900 . ?
C82B C83B 1.503(14) . ?
C83B H83C 0.9900 . ?
C83B H83D 0.9900 . ?
C83B C84B 1.482(15) . ?
C84B H84C 0.9900 . ?
C84B H84D 0.9900 . ?
O4 C85A 1.49(6) . ?
O4 C88A 1.49(4) . ?
O4 C85B 1.45(4) . ?
O4 C88B 1.43(3) . ?
C85A H85A 0.9900 . ?
C85A H85B 0.9900 . ?
C85A C86A 1.55(5) . ?
C86A H86A 0.9900 . ?
C86A H86B 0.9900 . ?
C86A C87A 1.70(4) . ?
C87A H87A 0.9900 . ?
C87A H87B 0.9900 . ?
C87A C88A 1.34(4) . ?
C88A H88A 0.9900 . ?
C88A H88B 0.9900 . ?
C85B H85C 0.9900 . ?
C85B H85D 0.9900 . ?
C85B C86B 1.51(3) . ?
C86B H86C 0.9900 . ?
C86B H86D 0.9900 . ?
C86B C87B 1.39(3) . ?
C87B H87C 0.9900 . ?
C87B H87D 0.9900 . ?
C87B C88B 1.59(3) . ?
C88B H88C 0.9900 . ?
C88B H88D 0.9900 . ?
C74 C63 1.3900 . ?
C74 C55 1.3900 . ?
C63 H63 0.9500 . ?
C63 C58 1.3900 . ?
C58 C57 1.3900 . ?
C57 H57 0.9500 . ?
C57 C56 1.3900 . ?
C56 C55 1.3900 . ?
C55 C92 1.505(17) . ?
C80 H80E 0.9800 . ?
C80 H80F 0.9800 . ?
C80 H80G 0.9800 . ?
C81 H81E 0.9800 . ?
C81 H81F 0.9800 . ?
C81 H81G 0.9800 . ?
C83 H83 0.9500 . ?
C83 C84 1.42(2) . ?
C83 C82 1.36(3) . ?
C84 H84 0.9500 . ?
C84 C85 1.38(2) . ?
C85 H85 0.9500 . ?
C85 C86 1.37(3) . ?
C82 C87 1.45(4) . ?
C86 C87 1.43(4) . ?
C88 H88 0.9500 . ?
C88 C89 1.384(17) . ?
C88 C93 1.368(15) . ?
C90 C89 1.41(2) . ?
C90 C91 1.41(3) . ?
C90 C50 1.50(2) . ?
C89 H89 0.9500 . ?
C92 C93 1.425(17) . ?
C92 C91 1.39(3) . ?
C93 H93 0.9500 . ?
C95 H95A 0.9800 . ?
C95 H95B 0.9800 . ?
C95 H95C 0.9800 . ?
C95 C67 1.524(12) . ?
C52 H52A 0.9800 . ?
C52 H52B 0.9800 . ?
C52 H52C 0.9800 . ?
C52 C51 1.600(16) . ?
C49 H49A 0.9800 . ?
C49 H49B 0.9800 . ?
C49 H49C 0.9800 . ?
C96 C50 1.3900 . ?
C96 C54 1.3900 . ?
C50 C51 1.3900 . ?
C51 C68 1.3900 . ?
C68 H68 0.9500 . ?
C68 C67 1.3900 . ?
C67 C54 1.3900 . ?
C54 H54 0.9500 . ?

loop_
_geom_torsion_atom_site_label_1
_geom_torsion_atom_site_label_2
_geom_torsion_atom_site_label_3
_geom_torsion_atom_site_label_4
_geom_torsion
_geom_torsion_site_symmetry_1
_geom_torsion_site_symmetry_2
_geom_torsion_site_symmetry_3
_geom_torsion_site_symmetry_4
_geom_torsion_publ_flag
K1 S1 B1 S2 57.8(3) . . . . ?
K1 S1 B1 C1 -121.3(4) . . . . ?
K1 S2 B1 S1 -59.2(3) . . . . ?
K1 S2 B1 C1 120.0(4) . . . . ?
K1 S3 B2 S4 -11.3(5) . . . . ?
K1 S3 B2 C25 167.0(3) . . . . ?
K1 O1 C73 C74A 133.6(10) . . . . ?
K1 O1 C73 C74B 112.3(8) . . . . ?
K1 O1 C76 C75A -163.7(9) . . . . ?
K1 O1 C76 C75B -135.5(8) . . . . ?
K1 C16 C17 C18 63.7(4) . . . . ?
K1 C16 C17 C23 -116.9(4) . . . . ?
K1 C16 C21 C20 -64.7(4) . . . . ?
K1 C16 C21 C22 116.4(5) . . . . ?
K1 C17 C18 C19 68.6(5) . . . . ?
K1 C18 C19 C20 71.8(4) . . . . ?
K1 C18 C19 C24 -108.2(5) . . . . ?
K1 C19 C20 C21 70.5(5) . . . . ?
K1 C20 C21 C16 67.4(4) . . . . ?
K1 C20 C21 C22 -113.8(4) . . . . ?
K2 S2 B1 S1 -9.7(5) . . . . ?
K2 S2 B1 C1 169.4(2) . . . . ?
K2 S3 B2 S4 -56.0(3) . . . . ?
K2 S3 B2 C25 122.3(4) . . . . ?
K2 S4 B2 S3 56.6(3) . . . . ?
K2 S4 B2 C25 -121.7(4) . . . . ?
K2 O1 C73 C74A -137.1(10) . . . . ?
K2 O1 C73 C74B -158.4(8) . . . . ?
K2 O1 C76 C75A 103.5(10) . . . . ?
K2 O1 C76 C75B 131.6(8) . . . . ?
K2 C40 C41 C42 60.1(4) . . . . ?
K2 C40 C41 C47 -120.7(4) . . . . ?
K2 C40 C45 C44 -68.0(4) . . . . ?
K2 C40 C45 C46 113.0(4) . . . . ?
K2 C42 C43 C44 68.2(4) . . . . ?
K2 C42 C43 C48 -112.2(5) . . . . ?
K2 C43 C44 C45 75.5(4) . . . . ?
K2 C44 C45 C40 75.3(4) . . . . ?
K2 C44 C45 C46 -105.7(4) . . . . ?
K3 S1 B1 S2 -52.2(3) . . . . ?
K3 S1 B1 C1 128.7(4) . . . . ?
K3 S2 B1 S1 52.3(3) . . . . ?
K3 S2 B1 C1 -128.6(4) . . . . ?
K3 S4 B2 S3 4.9(5) . . . . ?
K3 S4 B2 C25 -173.4(3) . . . . ?
K3 S6 B3 S5 3.9(5) . . . . ?
K3 S6 B3 C87 -175.7(13) . . . . ?
K3 S6 B3 C91 -174.8(10) . . . . ?
K3 C11 C12 C7 -74.1(4) . . . . ?
K3 C11 C12 C13 107.8(4) . . . . ?
K3 O2A C77A C78A 176.2(17) . . . . ?
K3 O2A C80A C79A -132(3) . . . . ?
K3 O2B C77B C78B -176.3(9) . . . . ?
K3 O2B C80B C79B 167.4(10) . . . . ?
K4 S1 B1 S2 6.6(5) . . . . ?
K4 S1 B1 C1 -172.5(2) . . . . ?
K4 S3 B2 S4 53.0(3) . . . . ?
K4 S3 B2 C25 -128.7(4) . . . . ?
K4 S4 B2 S3 -53.3(3) . . . . ?
K4 S4 B2 C25 128.4(4) . . . . ?
K4 S5 B3 S6 -0.8(5) . . . . ?
K4 S5 B3 C87 178.8(15) . . . . ?
K4 S5 B3 C91 178.0(10) . . . . ?
K4 C33 C34 C35 -83.1(5) . . . . ?
K4 C33 C34 C38 98.3(5) . . . . ?
K4 C34 C35 C36 -70.6(5) . . . . ?
K4 O3A C81A C82A 138.3(18) . . . . ?
K4 O3A C84A C83A -105(2) . . . . ?
K4 O3B C81B C82B 177.9(11) . . . . ?
K4 O3B C84B C83B 176.3(10) . . . . ?
K5 S4 B2 S3 -117.8(3) . . . . ?
K5 S4 B2 C25 63.9(5) . . . . ?
K5 S5 B3 S6 -59.9(3) . . . . ?
K5 S5 B3 C87 119.7(15) . . . . ?
K5 S5 B3 C91 118.9(10) . . . . ?
K5 S6 B3 S5 61.4(3) . . . . ?
K5 S6 B3 C87 -118.2(14) . . . . ?
K5 S6 B3 C91 -117.3(11) . . . . ?
K5 C60 C59 C79 -66.3(4) . . . . ?
K5 C60 C75 C77 66.6(4) . . . . ?
K5 C60 C75 C82 -115.5(12) . . . . ?
K5 C59 C79 C78 -67.5(4) . . . . ?
K5 C59 C79 C63A 109.2(9) . . . . ?
K5 C79 C78 C77 -69.0(4) . . . . ?
K5 C78 C77 C75 -69.3(4) . . . . ?
K5 C78 C77 C80 109.7(9) . . . . ?
K5 C77 C75 C60 -68.1(4) . . . . ?
K5 C77 C75 C82 113.9(12) . . . . ?
K5 C75 C82 C83 173.3(11) . . . . ?
K5 C75 C82 C87 -0.2(18) . . . . ?
K5 O2A C77A C78A -96(2) . . . . ?
K5 O2A C80A C79A 121(3) . . . . ?
K5 O2B C77B C78B -83.9(13) . . . . ?
K5 O2B C80B C79B 77.7(14) . . . . ?
K5 C74 C63 C58 -63.1(2) . . . . ?
K5 C74 C55 C56 65.2(3) . . . . ?
K5 C74 C55 C92 -116.6(9) . . . . ?
K5 C63 C58 C63B 110.9(6) . . . . ?
K5 C63 C58 C57 -66.1(3) . . . . ?
K5 C58 C57 C56 -71.5(3) . . . . ?
K5 C57 C56 C62 109.4(7) . . . . ?
K5 C57 C56 C55 -73.9(3) . . . . ?
K5 C56 C55 C74 -70.5(3) . . . . ?
K5 C56 C55 C92 111.2(9) . . . . ?
K5 C55 C92 C93 175.4(7) . . . . ?
K5 C55 C92 C91 -2.3(13) . . . . ?
K6 S1 B1 S2 -113.0(3) . . . . ?
K6 S1 B1 C1 67.9(4) . . . . ?
K6 S5 B3 S6 58.1(3) . . . . ?
K6 S5 B3 C87 -122.2(15) . . . . ?
K6 S5 B3 C91 -123.1(10) . . . . ?
K6 S6 B3 S5 -57.5(3) . . . . ?
K6 S6 B3 C87 122.8(14) . . . . ?
K6 S6 B3 C91 123.8(11) . . . . ?
K6 C66 C65 C64 -77.9(5) . . . . ?
K6 C66 C65 C49 100.0(10) . . . . ?
K6 C66 C53 C94 74.1(6) . . . . ?
K6 C66 C53 C72 -105.9(11) . . . . ?
K6 C65 C64 C69 -72.9(5) . . . . ?
K6 C65 C64 C86 109.8(16) . . . . ?
K6 C64 C69 C94 -64.7(5) . . . . ?
K6 C64 C69 C70 112.8(17) . . . . ?
K6 C64 C86 C85 175.7(12) . . . . ?
K6 C64 C86 C87 -3.1(19) . . . . ?
K6 O3B C81B C82B 78.2(16) . . . . ?
K6 O3B C84B C83B -90.8(15) . . . . ?
K6 C96 C50 C90 111.0(10) . . . . ?
K6 C96 C50 C51 -68.9(3) . . . . ?
K6 C96 C54 C67 72.3(4) . . . . ?
K6 C68 C67 C95 108.5(8) . . . . ?
K6 C68 C67 C54 -69.9(4) . . . . ?
K6 C67 C54 C96 -72.8(4) . . . . ?
S5 B3 C87 C82 -82.0(19) . . . . ?
S5 B3 C87 C86 95.4(19) . . . . ?
S5 B3 C91 C90 99.2(11) . . . . ?
S5 B3 C91 C92 -82.2(13) . . . . ?
S6 B3 C87 C82 97.6(16) . . . . ?
S6 B3 C87 C86 -84.9(18) . . . . ?
S6 B3 C91 C90 -82.0(13) . . . . ?
S6 B3 C91 C92 96.6(12) . . . . ?
O1 C73 C74A C75A 15.7(18) . . . . ?
O1 C73 C74B C75B 19.5(13) . . . . ?
O1 C76 C75A C74A 32.6(18) . . . . ?
O1 C76 C75B C74B 4.8(13) . . . . ?
C1 C2 C3 C4 -0.5(8) . . . . ?
C1 C2 C16 K1 4.6(6) . . . . ?
C1 C2 C16 C17 -87.3(6) . . . . ?
C1 C2 C16 C21 95.5(6) . . . . ?
C1 C6 C7 C8 89.7(6) . . . . ?
C1 C6 C7 C12 -92.4(6) . . . . ?
C2 C1 C6 C5 0.4(7) . . . . ?
C2 C1 C6 C7 -179.3(4) . . . . ?
C2 C1 B1 S1 91.4(5) . . . . ?
C2 C1 B1 S2 -87.7(5) . . . . ?
C2 C3 C4 C5 0.6(8) . . . . ?
C2 C16 C17 K1 116.0(4) . . . . ?
C2 C16 C17 C18 179.8(4) . . . . ?
C2 C16 C17 C23 -0.8(7) . . . . ?
C2 C16 C21 K1 -115.9(4) . . . . ?
C2 C16 C21 C20 179.4(4) . . . . ?
C2 C16 C21 C22 0.5(7) . . . . ?
C3 C2 C16 K1 -174.3(4) . . . . ?
C3 C2 C16 C17 93.8(6) . . . . ?
C3 C2 C16 C21 -83.3(6) . . . . ?
C3 C4 C5 C6 -0.2(8) . . . . ?
C4 C5 C6 C1 -0.3(8) . . . . ?
C4 C5 C6 C7 179.3(5) . . . . ?
C5 C6 C7 C8 -89.9(6) . . . . ?
C5 C6 C7 C12 87.9(6) . . . . ?
C6 C1 C2 C3 0.1(7) . . . . ?
C6 C1 C2 C16 -178.8(5) . . . . ?
C6 C1 B1 S1 -92.2(5) . . . . ?
C6 C1 B1 S2 88.6(5) . . . . ?
C6 C7 C8 C9 178.9(4) . . . . ?
C6 C7 C8 C14 -0.2(7) . . . . ?
C6 C7 C12 C11 -179.5(4) . . . . ?
C6 C7 C12 C13 -1.4(7) . . . . ?
C7 C8 C9 C10 0.2(8) . . . . ?
C8 C7 C12 C11 -1.7(7) . . . . ?
C8 C7 C12 C13 176.4(5) . . . . ?
C8 C9 C10 C11 -0.7(8) . . . . ?
C8 C9 C10 C15 -179.7(5) . . . . ?
C9 C10 C11 K3 77.0(5) . . . . ?
C9 C10 C11 C12 0.0(8) . . . . ?
C10 C11 C12 C7 1.2(8) . . . . ?
C10 C11 C12 C13 -177.0(5) . . . . ?
C12 C7 C8 C9 1.0(7) . . . . ?
C12 C7 C8 C14 -178.1(4) . . . . ?
C14 C8 C9 C10 179.3(5) . . . . ?
C15 C10 C11 K3 -104.1(5) . . . . ?
C15 C10 C11 C12 179.0(5) . . . . ?
C16 C2 C3 C4 178.3(5) . . . . ?
C16 C17 C18 K1 -66.6(4) . . . . ?
C16 C17 C18 C19 2.0(7) . . . . ?
C17 C16 C21 K1 67.0(4) . . . . ?
C17 C16 C21 C20 2.3(7) . . . . ?
C17 C16 C21 C22 -176.6(5) . . . . ?
C17 C18 C19 K1 -71.7(4) . . . . ?
C17 C18 C19 C20 0.1(8) . . . . ?
C17 C18 C19 C24 -179.9(5) . . . . ?
C18 C19 C20 K1 -71.5(4) . . . . ?
C18 C19 C20 C21 -1.0(8) . . . . ?
C19 C20 C21 K1 -67.5(5) . . . . ?
C19 C20 C21 C16 -0.2(8) . . . . ?
C19 C20 C21 C22 178.7(5) . . . . ?
C21 C16 C17 K1 -66.8(4) . . . . ?
C21 C16 C17 C18 -3.1(7) . . . . ?
C21 C16 C17 C23 176.3(5) . . . . ?
C23 C17 C18 K1 113.9(4) . . . . ?
C23 C17 C18 C19 -177.5(5) . . . . ?
C24 C19 C20 K1 108.5(5) . . . . ?
C24 C19 C20 C21 179.0(5) . . . . ?
C25 C26 C27 C28 1.3(8) . . . . ?
C25 C26 C40 K2 5.6(6) . . . . ?
C25 C26 C40 C41 -94.7(6) . . . . ?
C25 C26 C40 C45 87.9(6) . . . . ?
C25 C30 C31 C32 85.4(6) . . . . ?
C25 C30 C31 C36 -94.3(6) . . . . ?
C26 C25 C30 C29 -0.9(7) . . . . ?
C26 C25 C30 C31 178.8(4) . . . . ?
C26 C25 B2 S3 -97.4(5) . . . . ?
C26 C25 B2 S4 81.0(5) . . . . ?
C26 C27 C28 C29 -0.9(8) . . . . ?
C26 C40 C41 C42 179.7(4) . . . . ?
C26 C40 C41 C47 -1.1(7) . . . . ?
C26 C40 C45 K2 -112.3(4) . . . . ?
C26 C40 C45 C44 179.7(4) . . . . ?
C26 C40 C45 C46 0.8(7) . . . . ?
C27 C26 C40 K2 -171.4(3) . . . . ?
C27 C26 C40 C41 88.2(6) . . . . ?
C27 C26 C40 C45 -89.2(6) . . . . ?
C27 C28 C29 C30 -0.3(8) . . . . ?
C28 C29 C30 C25 1.2(8) . . . . ?
C28 C29 C30 C31 -178.5(5) . . . . ?
C29 C30 C31 C32 -94.8(6) . . . . ?
C29 C30 C31 C36 85.4(6) . . . . ?
C30 C25 C26 C27 -0.3(7) . . . . ?
C30 C25 C26 C40 -177.3(4) . . . . ?
C30 C25 B2 S3 80.5(5) . . . . ?
C30 C25 B2 S4 -101.1(5) . . . . ?
C30 C31 C32 C33 -176.8(5) . . . . ?
C30 C31 C32 C39 3.0(7) . . . . ?
C30 C31 C36 C35 176.8(5) . . . . ?
C30 C31 C36 C37 -3.0(7) . . . . ?
C31 C32 C33 K4 78.8(5) . . . . ?
C31 C32 C33 C34 -0.6(8) . . . . ?
C32 C31 C36 C35 -3.0(8) . . . . ?
C32 C31 C36 C37 177.3(5) . . . . ?
C32 C33 C34 K4 81.4(5) . . . . ?
C32 C33 C34 C35 -1.7(9) . . . . ?
C32 C33 C34 C38 179.7(5) . . . . ?
C33 C34 C35 C36 1.7(9) . . . . ?
C34 C35 C36 C31 0.6(8) . . . . ?
C34 C35 C36 C37 -179.7(5) . . . . ?
C36 C31 C32 C33 3.0(8) . . . . ?
C36 C31 C32 C39 -177.3(5) . . . . ?
C38 C34 C35 C36 -179.7(5) . . . . ?
C39 C32 C33 K4 -101.0(5) . . . . ?
C39 C32 C33 C34 179.6(5) . . . . ?
C40 C26 C27 C28 178.3(5) . . . . ?
C40 C41 C42 K2 -59.8(4) . . . . ?
C40 C41 C42 C43 1.8(8) . . . . ?
C41 C40 C45 K2 70.3(4) . . . . ?
C41 C40 C45 C44 2.4(7) . . . . ?
C41 C40 C45 C46 -176.6(4) . . . . ?
C41 C42 C43 K2 -68.2(5) . . . . ?
C41 C42 C43 C44 0.1(8) . . . . ?
C41 C42 C43 C48 179.6(5) . . . . ?
C42 C43 C44 K2 -76.2(5) . . . . ?
C42 C43 C44 C45 -0.7(8) . . . . ?
C43 C44 C45 K2 -75.8(5) . . . . ?
C43 C44 C45 C40 -0.5(7) . . . . ?
C43 C44 C45 C46 178.5(5) . . . . ?
C45 C40 C41 C42 -3.0(7) . . . . ?
C45 C40 C41 C47 176.3(4) . . . . ?
C47 C41 C42 K2 121.0(4) . . . . ?
C47 C41 C42 C43 -177.5(5) . . . . ?
C48 C43 C44 K2 104.2(5) . . . . ?
C48 C43 C44 C45 179.7(5) . . . . ?
C60 C59 C79 K5 67.5(4) . . . . ?
C60 C59 C79 C78 0.0 . . . . ?
C60 C59 C79 C63A 176.7(11) . . . . ?
C60 C75 C82 C83 -92.8(15) . . . . ?
C60 C75 C82 C87 93.7(17) . . . . ?
C59 C60 C75 K5 -66.6(4) . . . . ?
C59 C60 C75 C77 0.0 . . . . ?
C59 C60 C75 C82 177.9(14) . . . . ?
C59 C79 C78 K5 69.0(4) . . . . ?
C59 C79 C78 C77 0.0 . . . . ?
C79 C78 C77 K5 69.3(4) . . . . ?
C79 C78 C77 C75 0.0 . . . . ?
C79 C78 C77 C80 179.1(11) . . . . ?
C78 C77 C75 K5 68.1(4) . . . . ?
C78 C77 C75 C60 0.0 . . . . ?
C78 C77 C75 C82 -177.9(13) . . . . ?
C77 C75 C82 C83 85.1(16) . . . . ?
C77 C75 C82 C87 -88.4(16) . . . . ?
C75 C60 C59 K5 66.3(4) . . . . ?
C75 C60 C59 C79 0.0 . . . . ?
C75 C82 C87 B3 -9(2) . . . . ?
C75 C82 C87 C86 173.8(15) . . . . ?
C61 C74 C63 K5 -119.3(7) . . . . ?
C61 C74 C63 C58 177.7(8) . . . . ?
C61 C74 C55 K5 117.2(7) . . . . ?
C61 C74 C55 C56 -177.6(8) . . . . ?
C61 C74 C55 C92 0.6(10) . . . . ?
C62 C56 C55 K5 -112.7(6) . . . . ?
C62 C56 C55 C74 176.8(8) . . . . ?
C62 C56 C55 C92 -1.5(10) . . . . ?
C66 C65 C64 K6 72.9(5) . . . . ?
C66 C65 C64 C69 0.0 . . . . ?
C66 C65 C64 C86 -177.3(18) . . . . ?
C65 C66 C53 K6 -74.1(6) . . . . ?
C65 C66 C53 C94 0.0 . . . . ?
C65 C66 C53 C72 -180.0(14) . . . . ?
C65 C64 C69 C94 0.0 . . . . ?
C65 C64 C69 C70 177(2) . . . . ?
C65 C64 C86 C85 92.0(18) . . . . ?
C65 C64 C86 C87 -87(2) . . . . ?
C64 C69 C94 C53 0.0 . . . . ?
C64 C86 C87 B3 1(3) . . . . ?
C64 C86 C87 C82 178.7(15) . . . . ?
C69 C64 C86 C85 -85.4(18) . . . . ?
C69 C64 C86 C87 95.8(17) . . . . ?
C69 C94 C53 K6 65.7(5) . . . . ?
C69 C94 C53 C66 0.0 . . . . ?
C69 C94 C53 C72 180.0(13) . . . . ?
C53 C66 C65 K6 77.9(5) . . . . ?
C53 C66 C65 C64 0.0 . . . . ?
C53 C66 C65 C49 177.9(12) . . . . ?
C70 C69 C94 C53 -178.0(16) . . . . ?
C71 C96 C50 C90 -3.1(12) . . . . ?
C71 C96 C50 C51 177.1(10) . . . . ?
C71 C96 C54 K6 110.8(9) . . . . ?
C71 C96 C54 C67 -176.9(11) . . . . ?
C73 O1 C76 C75A -21.4(11) . . . . ?
C73 O1 C76 C75B 6.8(10) . . . . ?
C73 C74A C75A C76 -29(2) . . . . ?
C73 C74B C75B C76 -14.8(15) . . . . ?
C76 O1 C73 C74A 4.3(12) . . . . ?
C76 O1 C73 C74B -17.0(10) . . . . ?
B1 C1 C2 C3 176.5(5) . . . . ?
B1 C1 C2 C16 -2.3(7) . . . . ?
B1 C1 C6 C5 -176.1(5) . . . . ?
B1 C1 C6 C7 4.2(7) . . . . ?
B2 C25 C26 C27 177.7(4) . . . . ?
B2 C25 C26 C40 0.8(7) . . . . ?
B2 C25 C30 C29 -178.9(4) . . . . ?
B2 C25 C30 C31 0.8(7) . . . . ?
O2A C77A C78A C79A -45(3) . . . . ?
O3A C81A C82A C83A -15(3) . . . . ?
C63A C79 C78 K5 -107.8(9) . . . . ?
C63A C79 C78 C77 -176.8(10) . . . . ?
C77A O2A C80A C79A -10(3) . . . . ?
C77A C78A C79A C80A 41(3) . . . . ?
C78A C79A C80A O2A -18(3) . . . . ?
C80A O2A C77A C78A 34(3) . . . . ?
C81A O3A C84A C83A 44(3) . . . . ?
C81A C82A C83A C84A 41(2) . . . . ?
C82A C83A C84A O3A -52(2) . . . . ?
C84A O3A C81A C82A -19(3) . . . . ?
O2B C77B C78B C79B -5.5(17) . . . . ?
O3B C81B C82B C83B 13.2(18) . . . . ?
C63B C58 C57 K5 -105.4(6) . . . . ?
C63B C58 C57 C56 -176.9(8) . . . . ?
C77B O2B C80B C79B -35.2(17) . . . . ?
C77B C78B C79B C80B -16.3(16) . . . . ?
C78B C79B C80B O2B 31.9(17) . . . . ?
C80B O2B C77B C78B 25.1(17) . . . . ?
C81B O3B C84B C83B 52.7(18) . . . . ?
C81B C82B C83B C84B 18.1(19) . . . . ?
C82B C83B C84B O3B -44.3(19) . . . . ?
C84B O3B C81B C82B -40.0(17) . . . . ?
O4 C85A C86A C87A -12(4) . . . . ?
O4 C85B C86B C87B -30(3) . . . . ?
C85A O4 C88A C87A -17(5) . . . . ?
C85A C86A C87A C88A 3(4) . . . . ?
C86A C87A C88A O4 8(5) . . . . ?
C88A O4 C85A C86A 16(4) . . . . ?
C85B O4 C88B C87B 14(2) . . . . ?
C85B C86B C87B C88B 40(3) . . . . ?
C86B C87B C88B O4 -35(2) . . . . ?
C88B O4 C85B C86B 8(3) . . . . ?
C74 C63 C58 K5 66.1(3) . . . . ?
C74 C63 C58 C63B 177.0(8) . . . . ?
C74 C63 C58 C57 0.0 . . . . ?
C74 C55 C92 C93 -87.8(10) . . . . ?
C74 C55 C92 C91 94.4(12) . . . . ?
C63 C74 C55 K5 -65.2(3) . . . . ?
C63 C74 C55 C56 0.0 . . . . ?
C63 C74 C55 C92 178.3(10) . . . . ?
C63 C58 C57 K5 71.5(3) . . . . ?
C63 C58 C57 C56 0.0 . . . . ?
C58 C57 C56 K5 73.9(3) . . . . ?
C58 C57 C56 C62 -176.7(8) . . . . ?
C58 C57 C56 C55 0.0 . . . . ?
C57 C56 C55 K5 70.5(3) . . . . ?
C57 C56 C55 C74 0.0 . . . . ?
C57 C56 C55 C92 -178.2(10) . . . . ?
C56 C55 C92 C93 90.5(10) . . . . ?
C56 C55 C92 C91 -87.3(12) . . . . ?
C55 C74 C63 K5 63.1(2) . . . . ?
C55 C74 C63 C58 0.0 . . . . ?
C55 C92 C93 C88 -175.9(9) . . . . ?
C55 C92 C91 B3 -2.9(18) . . . . ?
C55 C92 C91 C90 175.7(10) . . . . ?
C80 C77 C75 K5 -110.8(10) . . . . ?
C80 C77 C75 C60 -179.0(12) . . . . ?
C80 C77 C75 C82 3.1(14) . . . . ?
C81 C60 C59 K5 -116.7(10) . . . . ?
C81 C60 C59 C79 177.1(11) . . . . ?
C81 C60 C75 K5 116.3(10) . . . . ?
C81 C60 C75 C77 -177.1(11) . . . . ?
C81 C60 C75 C82 0.8(15) . . . . ?
C83 C84 C85 C86 0(2) . . . . ?
C83 C82 C87 B3 178.3(15) . . . . ?
C83 C82 C87 C86 1(3) . . . . ?
C84 C83 C82 C75 -174.7(14) . . . . ?
C84 C83 C82 C87 -1(3) . . . . ?
C84 C85 C86 C64 -178.8(15) . . . . ?
C84 C85 C86 C87 0(3) . . . . ?
C85 C86 C87 B3 -177.6(15) . . . . ?
C85 C86 C87 C82 0(3) . . . . ?
C82 C83 C84 C85 1(2) . . . . ?
C86 C64 C69 C94 177.5(17) . . . . ?
C86 C64 C69 C70 -5.0(19) . . . . ?
C90 C50 C51 C52 3.7(12) . . . . ?
C90 C50 C51 C68 -179.9(13) . . . . ?
C89 C88 C93 C92 -0.4(16) . . . . ?
C89 C90 C91 B3 179.3(10) . . . . ?
C89 C90 C91 C92 0.6(18) . . . . ?
C89 C90 C50 C96 87.8(11) . . . . ?
C89 C90 C50 C51 -92.3(12) . . . . ?
C93 C88 C89 C90 -0.9(16) . . . . ?
C93 C92 C91 B3 179.4(10) . . . . ?
C93 C92 C91 C90 -1.9(18) . . . . ?
C91 C90 C89 C88 0.8(17) . . . . ?
C91 C90 C50 C96 -90.7(13) . . . . ?
C91 C90 C50 C51 89.2(13) . . . . ?
C91 C92 C93 C88 1.9(17) . . . . ?
C95 C67 C54 K6 -105.6(7) . . . . ?
C95 C67 C54 C96 -178.4(9) . . . . ?
C52 C51 C68 K6 -117.4(10) . . . . ?
C52 C51 C68 C67 176.1(12) . . . . ?
C49 C65 C64 K6 -104.7(12) . . . . ?
C49 C65 C64 C69 -177.6(15) . . . . ?
C49 C65 C64 C86 5.1(19) . . . . ?
C96 C50 C51 C52 -176.4(11) . . . . ?
C96 C50 C51 C68 0.0 . . . . ?
C50 C90 C89 C88 -177.7(10) . . . . ?
C50 C90 C91 B3 -2.3(17) . . . . ?
C50 C90 C91 C92 179.0(11) . . . . ?
C50 C96 C54 K6 -72.3(4) . . . . ?
C50 C96 C54 C67 0.0 . . . . ?
C50 C51 C68 K6 66.6(3) . . . . ?
C50 C51 C68 C67 0.0 . . . . ?
C51 C68 C67 K6 69.9(4) . . . . ?
C51 C68 C67 C95 178.4(10) . . . . ?
C51 C68 C67 C54 0.0 . . . . ?
C68 C67 C54 K6 72.8(4) . . . . ?
C68 C67 C54 C96 0.0 . . . . ?
C54 C96 C50 C90 179.9(12) . . . . ?
C54 C96 C50 C51 0.0 . . . . ?
